data_7041110
loop_
_publ_author_name
'Grindell, Richard'
'Vieru, Veacheslav'
'Pugh, Thomas'
'Chibotaru, Liviu F.'
'Layfield, Richard A.'

_publ_section_title
;
 Magnetic frustration in a hexaazatrinaphthylene-bridged trimetallic
 dysprosium single-molecule magnet.
;
_journal_issue 42
_journal_name_full 'Dalton transactions (Cambridge, England : 2003)'
_journal_page_first 16556
_journal_page_last 16560
_journal_paper_doi 10.1039/c6dt01763k
_journal_volume 45
_journal_year 2016
_chemical_formula_moiety 'C123 H183 Dy3 N6 O18, 3(C7 H8)'
_chemical_formula_sum 'C144 H207 Dy3 N6 O18'
_chemical_formula_weight 2797.64
_chemical_name_systematic
;
 ?
;
_chemical_properties_physical Moisture-sensitive,Heat-sensitive
_space_group_crystal_system monoclinic
_space_group_IT_number 14
_space_group_name_Hall '-P 2ybc'
_space_group_name_H-M_alt 'P 1 21/c 1'
_symmetry_space_group_name_Hall '-P 2ybc'
_symmetry_space_group_name_H-M 'P 1 21/c 1'
_atom_sites_solution_hydrogens mixed
_audit_creation_date 2015-12-01
_audit_creation_method
;
Olex2 1.2
(compiled 2015.09.30 svn.r3233 for OlexSys, GUI svn.r5103)
;
_audit_update_record
;
2016-05-05 deposited with the CCDC.
2016-05-20 downloaded from the CCDC.
;
_cell_angle_alpha 90
_cell_angle_beta 96.055(3)
_cell_angle_gamma 90
_cell_formula_units_Z 4
_cell_length_a 30.2821(16)
_cell_length_b 13.7793(5)
_cell_length_c 34.9863(9)
_cell_measurement_reflns_used 19032
_cell_measurement_temperature 100
_cell_measurement_theta_max 28.6690
_cell_measurement_theta_min 3.0900
_cell_volume 14517.2(10)
_computing_cell_refinement 'CrysAlisPro 1.171.38.41 (Rigaku OD, 2015)'
_computing_data_collection 'CrysAlisPro 1.171.38.41 (Rigaku OD, 2015)'
_computing_data_reduction 'CrysAlisPro 1.171.38.41 (Rigaku OD, 2015)'
_computing_molecular_graphics 'Olex2 (Dolomanov et al., 2009)'
_computing_publication_material 'Olex2 (Dolomanov et al., 2009)'
_computing_structure_refinement 'ShelXL (Sheldrick, 2015)'
_computing_structure_solution 'ShelXS (Sheldrick, 2008)'
_diffrn_ambient_temperature 100
_diffrn_detector 'CCD plate'
_diffrn_detector_area_resol_mean 8.3367
_diffrn_detector_type 'Sapphire2, large Be window'
_diffrn_measured_fraction_theta_full 0.998
_diffrn_measured_fraction_theta_max 0.998
_diffrn_measurement_details
;
List of Runs (angles in degrees, time in seconds):

  # Type    Start    End  Width  t~exp~   \w     \q     \k     \f   Frames
#--------------------------------------------------------------------------
  1  \w     36.00  62.00   1.00   40.00    --  -21.23 179.00 -30.00   26
  2  \w    -52.00  43.00   1.00   40.00    --  -21.23 -19.00 -30.00   95
  3  \w   -104.00  -8.00   1.00   40.00    --  -21.23 -37.00 120.00   96
  4  \w     89.00 118.00   1.00   40.00    --   22.56-179.00  90.00   29
;
_diffrn_measurement_device 'four-circle diffractometer'
_diffrn_measurement_device_type 'Xcalibur, Sapphire2, large Be window'
_diffrn_measurement_method '\w scans'
_diffrn_orient_matrix_type 'CrysAlisPro convention (1999,Acta A55,543-557)'
_diffrn_orient_matrix_UB_11 -0.0235534000
_diffrn_orient_matrix_UB_12 0.0016757000
_diffrn_orient_matrix_UB_13 -0.0014097000
_diffrn_orient_matrix_UB_21 -0.0009936000
_diffrn_orient_matrix_UB_22 -0.0082212000
_diffrn_orient_matrix_UB_23 -0.0201087000
_diffrn_orient_matrix_UB_31 -0.0006011000
_diffrn_orient_matrix_UB_32 -0.0508326000
_diffrn_orient_matrix_UB_33 0.0032188000
_diffrn_radiation_monochromator graphite
_diffrn_radiation_probe x-ray
_diffrn_radiation_type MoK\a
_diffrn_radiation_wavelength 0.71073
_diffrn_reflns_av_R_equivalents 0.0464
_diffrn_reflns_av_unetI/netI 0.0760
_diffrn_reflns_Laue_measured_fraction_full 0.998
_diffrn_reflns_Laue_measured_fraction_max 0.998
_diffrn_reflns_limit_h_max 32
_diffrn_reflns_limit_h_min -36
_diffrn_reflns_limit_k_max 16
_diffrn_reflns_limit_k_min -16
_diffrn_reflns_limit_l_max 42
_diffrn_reflns_limit_l_min -25
_diffrn_reflns_number 54065
_diffrn_reflns_point_group_measured_fraction_full 0.998
_diffrn_reflns_point_group_measured_fraction_max 0.998
_diffrn_reflns_theta_full 25.000
_diffrn_reflns_theta_max 25.350
_diffrn_reflns_theta_min 2.972
_diffrn_source 'fine-focus sealed X-ray tube'
_diffrn_source_type 'Enhance (Mo) X-ray Source'
_exptl_absorpt_coefficient_mu 1.590
_exptl_absorpt_correction_T_max 1.00000
_exptl_absorpt_correction_T_min 0.51873
_exptl_absorpt_correction_type multi-scan
_exptl_absorpt_process_details
;
CrysAlisPro 1.171.38.41 (Rigaku Oxford Diffraction, 2015)
Empirical absorption correction using spherical harmonics,
 implemented in SCALE3 ABSPACK scaling algorithm.
;
_exptl_crystal_colour 'clear dark red'
_exptl_crystal_colour_lustre clear
_exptl_crystal_colour_modifier dark
_exptl_crystal_colour_primary red
_exptl_crystal_density_diffrn 1.280
_exptl_crystal_description block
_exptl_crystal_F_000 5820
_exptl_crystal_recrystallization_method 'Re-crystallisation from solvent'
_exptl_crystal_size_max 0.1
_exptl_crystal_size_mid 0.1
_exptl_crystal_size_min 0.05
_refine_diff_density_max 1.642
_refine_diff_density_min -1.021
_refine_diff_density_rms 0.139
_refine_ls_extinction_method none
_refine_ls_goodness_of_fit_ref 1.075
_refine_ls_hydrogen_treatment constr
_refine_ls_matrix_type full
_refine_ls_number_parameters 1699
_refine_ls_number_reflns 26550
_refine_ls_number_restraints 883
_refine_ls_restrained_S_all 1.240
_refine_ls_R_factor_all 0.0962
_refine_ls_R_factor_gt 0.0633
_refine_ls_shift/su_max 0.005
_refine_ls_shift/su_mean 0.000
_refine_ls_structure_factor_coef Fsqd
_refine_ls_weighting_details
;
 w=1/[\s^2^(Fo^2^)+(0.0498P)^2^+96.4360P]
 where P=(Fo^2^+2Fc^2^)/3
;
_refine_ls_weighting_scheme calc
_refine_ls_wR_factor_gt 0.1408
_refine_ls_wR_factor_ref 0.1603
_reflns_Friedel_coverage 0.000
_reflns_number_gt 19307
_reflns_number_total 26550
_reflns_threshold_expression 'I > 2\s(I)'
_cod_data_source_file c6dt01763k2.cif
_cod_data_source_block oral253rered
_cod_original_cell_volume 14517.1(10)
_cod_database_code 7041110
_shelxl_version_number 2013-2
_chemical_oxdiff_formula Dy3N6C123H180O18
_shelx_space_group_comment
;
The symmetry employed for this shelxl refinement is uniquely defined
by the following loop, which should always be used as a source of
symmetry information in preference to the above space-group names.
They are only intended as comments.
;
_olex2_refinement_description
;
1. Fixed Uiso
 At 1.2 times of:
  All C(H) groups
 At 1.5 times of:
  All C(H,H,H) groups
2. Restrained distances
 C88-C89
 2.55 with sigma of 0.02
 C90-C89
 2.55 with sigma of 0.02
 C90-C88
 2.55 with sigma of 0.02
 C26-C25
 2.55 with sigma of 0.02
 C25-C27
 2.55 with sigma of 0.02
 C27-C26
 2.55 with sigma of 0.02
 C25-C28
 1.6 with sigma of 0.02
 C28-C27
 1.6 with sigma of 0.02
 C28-C26
 1.6 with sigma of 0.02
 C111-C112
 2.45 with sigma of 0.02
 C112-C110
 2.45 with sigma of 0.02
 C110-C111
 2.45 with sigma of 0.02
 C88A-C89A
 2.55 with sigma of 0.02
 C57-C56
 2.55 with sigma of 0.02
 C89A-C87A
 1.55 with sigma of 0.02
 C88A-C87A
 1.55 with sigma of 0.02
 C26A-C27A
 2.55 with sigma of 0.02
 C25A-C27A
 2.55 with sigma of 0.02
 C26A-C25A
 2.55 with sigma of 0.02
 C28A-C29
 1.6 with sigma of 0.02
 C27A-C28A
 1.6 with sigma of 0.02
 C26A-C28A
 1.6 with sigma of 0.02
 C25A-C28A
 1.6 with sigma of 0.02
 C78A-C77A
 2.55 with sigma of 0.02
 C77A-C79A
 2.55 with sigma of 0.02
 C79A-C78A
 2.55 with sigma of 0.02
 C78-C77
 2.55 with sigma of 0.02
 C77-C79
 2.55 with sigma of 0.02
 C79-C78
 2.55 with sigma of 0.02
 C79A-C76
 1.55 with sigma of 0.02
 C76-C78A
 1.55 with sigma of 0.02
 C76-C77A
 1.55 with sigma of 0.02
 C55-C56
 2.55 with sigma of 0.02
 C55-C56
 2.55 with sigma of 0.02
 C88A-C90A
 2.55 with sigma of 0.02
 C90A-C89A
 2.55 with sigma of 0.02
 C90A-C87A
 1.55 with sigma of 0.02
 C130-C129
 1.5 with sigma of 0.01
 C137-C136
 1.5 with sigma of 0.001
 C143-C144
 1.5 with sigma of 0.01
 C25-C29
 2.6 with sigma of 0.04
 C27-C29
 2.6 with sigma of 0.04
 C26-C29
 2.6 with sigma of 0.04
 C27A-C29
 2.6 with sigma of 0.04
 C25A-C29
 2.6 with sigma of 0.04
 C26A-C29
 2.6 with sigma of 0.04
 C130-C128
 2.4 with sigma of 0.01
 C130-C124
 2.4 with sigma of 0.01
 C135-C137
 2.4 with sigma of 0.001
 C137-C131
 2.4 with sigma of 0.001
 C144-C138
 2.4 with sigma of 0.01
 C142-C144
 2.4 with sigma of 0.01
3. Restrained planarity
 with sigma of 0.1
 with sigma of 0.1
 C128, C126, C127, C125, C124, C129, C130
 with sigma of 0.1
 C135, C136, C131, C132, C133, C134, C137
 with sigma of 0.001
4. Rigid bond restraints
 C47, C48, C49
 with sigma for 1-2 distances of 0.01 and sigma for 1-3 distances of 0.01
 C25A, C26A, C27A, C28A
 with sigma for 1-2 distances of 0.01 and sigma for 1-3 distances of 0.01
 C138, C139, C140, C141, C142, C143, C144
 with sigma for 1-2 distances of 0.01 and sigma for 1-3 distances of 0.01
 C44, C44A, C45, C45A, C46, C46A
 with sigma for 1-2 distances of 0.005 and sigma for 1-3 distances of 0.01
 C130, C129, C128, C126, C127, C125, C124
 with sigma for 1-2 distances of 0.01 and sigma for 1-3 distances of 0.01
5. Uiso/Uaniso restraints and constraints
C25 \\sim C26 \\sim C27 \\sim C28: within 2A with sigma of 0.01 and sigma for
terminal atoms of 0.02
: within 2A with sigma of 0.04 and sigma for terminal atoms of 0.08
C47 \\sim C48 \\sim C49: within 2A with sigma of 0.01 and sigma for terminal
atoms of 0.02
C25A \\sim C26A \\sim C27A \\sim C28A: within 2A with sigma of 0.04 and sigma
for terminal atoms of 0.08
C77A \\sim C78A \\sim C79A: within 2A with sigma of 0.01 and sigma for terminal
atoms of 0.02
: within 2A with sigma of 0.04 and sigma for terminal atoms of 0.08
: within 2A with sigma of 0.04 and sigma for terminal atoms of 0.08
C87A \\sim C88A \\sim C89A \\sim C90A: within 2A with sigma of 0.01 and sigma
for terminal atoms of 0.02
C138 \\sim C139 \\sim C140 \\sim C141 \\sim C142 \\sim C143 \\sim C144: within
2A with sigma of 0.01 and sigma for terminal atoms of 0.02
C44 \\sim C44A \\sim C45 \\sim C45A \\sim C46 \\sim C46A: within 2A with sigma
of 0.005 and sigma for terminal atoms of 0.01
C130 \\sim C129 \\sim C128 \\sim C126 \\sim C127 \\sim C125 \\sim C124: within
2A with sigma of 0.01 and sigma for terminal atoms of 0.02
Uanis(C89) \\sim Ueq, Uanis(C87) \\sim Ueq, Uanis(C90) \\sim Ueq, Uanis(C88)
\\sim Ueq: with sigma of 0.01 and sigma for terminal atoms of 0.02
Uanis(C27) \\sim Ueq, Uanis(C25) \\sim Ueq, Uanis(C28) \\sim Ueq, Uanis(C26)
\\sim Ueq: with sigma of 0.01 and sigma for terminal atoms of 0.02
Uanis(C123) \\sim Ueq, Uanis(C120) \\sim Ueq, Uanis(C121) \\sim Ueq,
Uanis(C122) \\sim Ueq: with sigma of 0.01 and sigma for terminal atoms of 0.02
Uanis(C93) \\sim Ueq, Uanis(C94) \\sim Ueq, Uanis(C91) \\sim Ueq, Uanis(C92)
\\sim Ueq: with sigma of 0.01 and sigma for terminal atoms of 0.02
Uanis(C36) \\sim Ueq, Uanis(C39) \\sim Ueq, Uanis(C38) \\sim Ueq, Uanis(C37)
\\sim Ueq: with sigma of 0.01 and sigma for terminal atoms of 0.02
Uanis(C111) \\sim Ueq, Uanis(C110) \\sim Ueq, Uanis(C112) \\sim Ueq: with sigma
of 0.005 and sigma for terminal atoms of 0.01
Uanis(C60) \\sim Ueq, Uanis(C61) \\sim Ueq, Uanis(C58) \\sim Ueq, Uanis(C59)
\\sim Ueq, Uanis(C66) \\sim Ueq, Uanis(C65) \\sim Ueq, Uanis(C68) \\sim Ueq,
Uanis(C67) \\sim Ueq: with sigma of 0.01 and sigma for terminal atoms of 0.02
Uanis(C64) \\sim Ueq, Uanis(C63) \\sim Ueq, Uanis(C62) \\sim Ueq: with sigma of
0.01 and sigma for terminal atoms of 0.02
Uanis(C113) \\sim Ueq, Uanis(C116) \\sim Ueq, Uanis(C115) \\sim Ueq,
Uanis(C114) \\sim Ueq: with sigma of 0.01 and sigma for terminal atoms of 0.02
Uanis(C83) \\sim Ueq, Uanis(C81) \\sim Ueq, Uanis(C82) \\sim Ueq, Uanis(C80)
\\sim Ueq: with sigma of 0.01 and sigma for terminal atoms of 0.02
Uanis(C86) \\sim Ueq: with sigma of 0.01 and sigma for terminal atoms of 0.02
Uanis(C69) \\sim Ueq, Uanis(C72) \\sim Ueq, Uanis(C71) \\sim Ueq, Uanis(C70)
\\sim Ueq: with sigma of 0.01 and sigma for terminal atoms of 0.02
Uanis(C29) \\sim Ueq: with sigma of 0.01 and sigma for terminal atoms of 0.02
Uanis(C25A) \\sim Ueq, Uanis(C27A) \\sim Ueq, Uanis(C28A) \\sim Ueq,
Uanis(C26A) \\sim Ueq: with sigma of 0.01 and sigma for terminal atoms of 0.02
Uanis(C79) \\sim Ueq, Uanis(C78) \\sim Ueq, Uanis(C76) \\sim Ueq, Uanis(C77)
\\sim Ueq: with sigma of 0.01 and sigma for terminal atoms of 0.02
Uanis(C79A) \\sim Ueq, Uanis(C78A) \\sim Ueq, Uanis(C76) \\sim Ueq, Uanis(C77A)
\\sim Ueq: with sigma of 0.01 and sigma for terminal atoms of 0.02
Uanis(C55) \\sim Ueq, Uanis(C54) \\sim Ueq, Uanis(C56) \\sim Ueq, Uanis(C57)
\\sim Ueq: with sigma of 0.01 and sigma for terminal atoms of 0.02
Uanis(C32) \\sim Ueq, Uanis(C35) \\sim Ueq, Uanis(C34) \\sim Ueq, Uanis(C33)
\\sim Ueq: with sigma of 0.01 and sigma for terminal atoms of 0.02
Uanis(C90A) \\sim Ueq, Uanis(C87A) \\sim Ueq, Uanis(C88A) \\sim Ueq,
Uanis(C89A) \\sim Ueq: with sigma of 0.01 and sigma for terminal atoms of 0.02
Uanis(C128) \\sim Ueq, Uanis(C126) \\sim Ueq, Uanis(C127) \\sim Ueq,
Uanis(C125) \\sim Ueq, Uanis(C124) \\sim Ueq, Uanis(C129) \\sim Ueq,
Uanis(C130) \\sim Ueq: with sigma of 0.01 and sigma for terminal atoms of 0.02
Uanis(C135) \\sim Ueq, Uanis(C136) \\sim Ueq, Uanis(C131) \\sim Ueq,
Uanis(C132) \\sim Ueq, Uanis(C133) \\sim Ueq, Uanis(C134) \\sim Ueq,
Uanis(C137) \\sim Ueq: with sigma of 0.001 and sigma for terminal atoms of 0.02
Uanis(C144) \\sim Ueq, Uanis(C138) \\sim Ueq, Uanis(C139) \\sim Ueq,
Uanis(C143) \\sim Ueq, Uanis(C140) \\sim Ueq, Uanis(C142) \\sim Ueq,
Uanis(C141) \\sim Ueq, : with sigma of 0.01 and sigma for terminal atoms of 0.02
Uanis(C76A_3) = Uanis(C76)
6. Rigid body (RIGU) restrains
 C91, C92, C93, C94
 with sigma for 1-2 distances of 0.01 and sigma for 1-3 distances of 0.01
 C98, C99, C100, C101
 with sigma for 1-2 distances of 0.01 and sigma for 1-3 distances of 0.01
 C47, C48, C49, C50
 with sigma for 1-2 distances of 0.01 and sigma for 1-3 distances of 0.01
7. Others
 Sof(C87A)=Sof(C88A)=Sof(H88D)=Sof(H88E)=Sof(H88F)=Sof(C89A)=Sof(H89D)=
 Sof(H89E)=Sof(H89F)=Sof(C90A)=Sof(H90D)=Sof(H90E)=Sof(H90F)=1-FVAR(1)
 Sof(C87)=Sof(C88)=Sof(H88A)=Sof(H88B)=Sof(H88C)=Sof(C89)=Sof(H89A)=Sof(H89B)=
 Sof(H89C)=Sof(C90)=Sof(H90A)=Sof(H90B)=Sof(H90C)=FVAR(1)
 Sof(C77A)=Sof(H77D)=Sof(H77E)=Sof(H77F)=Sof(C78A)=Sof(H78D)=Sof(H78E)=
 Sof(H78F)=Sof(C79A)=Sof(H79D)=Sof(H79E)=Sof(H79F)=Sof(C76A)=1-FVAR(2)
 Sof(C76)=Sof(C77)=Sof(H77A)=Sof(H77B)=Sof(H77C)=Sof(C78)=Sof(H78A)=Sof(H78B)=
 Sof(H78C)=Sof(C79)=Sof(H79A)=Sof(H79B)=Sof(H79C)=FVAR(2)
 Sof(C25A)=Sof(H25D)=Sof(H25E)=Sof(H25F)=Sof(C26A)=Sof(H26D)=Sof(H26E)=
 Sof(H26F)=Sof(C27A)=Sof(H27D)=Sof(H27E)=Sof(H27F)=Sof(C28A)=1-FVAR(3)
 Sof(C25)=Sof(H25A)=Sof(H25B)=Sof(H25C)=Sof(C26)=Sof(H26A)=Sof(H26B)=Sof(H26C)=
 Sof(C27)=Sof(H27A)=Sof(H27B)=Sof(H27C)=Sof(C28)=FVAR(3)
 Sof(C44A)=Sof(H44D)=Sof(H44E)=Sof(H44F)=Sof(C45A)=Sof(H45D)=Sof(H45E)=
 Sof(H45F)=Sof(C46A)=Sof(H46D)=Sof(H46E)=Sof(H46F)=1-FVAR(4)
 Sof(C44)=Sof(H44A)=Sof(H44B)=Sof(H44C)=Sof(C45)=Sof(H45A)=Sof(H45B)=Sof(H45C)=
 Sof(C46)=Sof(H46A)=Sof(H46B)=Sof(H46C)=FVAR(4)
8.a Everything fixed:
 H35A, H35B, H35C, H46D, H46E, H46F, H55A, H55B, H55C, H90D, H90E, H90F, H14A,
 H14B, H14C, H13A, H13B, H13C, H13D, H13E, H13F
8.b Aromatic/amide H refined with riding coordinates:
 C4(H4), C5(H5), C6(H6), C7(H7), C12(H12), C13(H13), C14(H14), C15(H15),
 C20(H20), C21(H21), C22(H22), C23(H23), C30(H30), C41(H41), C52(H52), C63(H63),
  C74(H74), C85(H85), C96(H96), C107(H107), C118(H118), C138(H138), C139(H139),
 C140(H140), C141(H141), C142(H142), C128(H128), C126(H126), C127(H127),
 C125(H125), C124(H124), C135(H135), C131(H131), C132(H132), C133(H133),
 C134(H134)
8.c Fitted hexagon refined as free rotating group:
 C138(C139,C140,C141,C142,C143), C128(C126,C127,C125,C124,C129), C135(C136,
 C131,C132,C133,C134)
8.d Idealised Me refined as rotating group:
 C25(H25A,H25B,H25C), C25A(H25D,H25E,H25F), C26(H26A,H26B,H26C), C26A(H26D,
 H26E,H26F), C27(H27A,H27B,H27C), C27A(H27D,H27E,H27F), C33(H33A,H33B,H33C),
 C34(H34A,H34B,H34C), C36(H36A,H36B,H36C), C37(H37A,H37B,H37C), C38(H38A,H38B,
 H38C), C44(H44A,H44B,H44C), C44A(H44D,H44E,H44F), C45(H45A,H45B,H45C),
 C45A(H45D,H45E,H45F), C46(H46A,H46B,H46C), C47(H47A,H47B,H47C), C48(H48A,H48B,
 H48C), C49(H49A,H49B,H49C), C56(H56A,H56B,H56C), C57(H57A,H57B,H57C), C58(H58A,
 H58B,H58C), C59(H59A,H59B,H59C), C60(H60A,H60B,H60C), C66(H66A,H66B,H66C),
 C67(H67A,H67B,H67C), C68(H68A,H68B,H68C), C69(H69A,H69B,H69C), C70(H70A,H70B,
 H70C), C71(H71A,H71B,H71C), C77(H77A,H77B,H77C), C77A(H77D,H77E,H77F),
 C78(H78A,H78B,H78C), C78A(H78D,H78E,H78F), C79(H79A,H79B,H79C), C79A(H79D,H79E,
 H79F), C80(H80A,H80B,H80C), C81(H81A,H81B,H81C), C82(H82A,H82B,H82C), C88(H88A,
 H88B,H88C), C88A(H88D,H88E,H88F), C89(H89A,H89B,H89C), C89A(H89D,H89E,H89F),
 C90(H90A,H90B,H90C), C91(H91A,H91B,H91C), C92(H92A,H92B,H92C), C93(H93A,H93B,
 H93C), C99(H99A,H99B,H99C), C100(H10A,H10B,H10C), C101(H10D,H10E,H10F),
 C102(H10G,H10H,H10I), C103(H10J,H10K,H10L), C104(H10M,H10N,H10O), C110(H11A,
 H11B,H11C), C111(H11D,H11E,H11F), C112(H11G,H11H,H11I), C113(H11J,H11K,H11L),
 C114(H11M,H11N,H11O), C115(H11P,H11Q,H11R), C121(H12A,H12B,H12C), C122(H12D,
 H12E,H12F), C123(H12G,H12H,H12I)
;
_olex2_submission_special_instructions 'No special instructions were received'
_oxdiff_exptl_absorpt_empirical_details
;
Empirical correction (ABSPACK) includes:
- Absorption correction using spherical harmonics
- Frame scaling
;
_oxdiff_exptl_absorpt_empirical_full_max 1.406
_oxdiff_exptl_absorpt_empirical_full_min 0.819
_solvent_exptl_crystal_recrystallization_method Toluene

loop_
_space_group_symop_operation_xyz
'x, y, z'
'-x, y+1/2, -z+1/2'
'-x, -y, -z'
'x, -y-1/2, z-1/2'

loop_
_atom_site_label
_atom_site_type_symbol
_atom_site_fract_x
_atom_site_fract_y
_atom_site_fract_z
_atom_site_U_iso_or_equiv
_atom_site_adp_type
_atom_site_occupancy
_atom_site_site_symmetry_order
_atom_site_calc_flag
_atom_site_refinement_flags_posn
_atom_site_refinement_flags_adp
_atom_site_refinement_flags_occupancy
_atom_site_disorder_assembly
_atom_site_disorder_group
Dy1 Dy 0.11783(2) -0.01501(3) 0.36365(2) 0.02703(10) Uani 1 1 d . . . . .
Dy2 Dy 0.36773(2) 0.13856(3) 0.32581(2) 0.02720(10) Uani 1 1 d . . . . .
Dy3 Dy 0.19502(2) -0.04901(2) 0.14793(2) 0.02659(10) Uani 1 1 d . . . . .
O1 O 0.16128(18) -0.1498(4) 0.37724(16) 0.0395(13) Uani 1 1 d . . . . .
O2 O 0.07973(19) -0.1465(4) 0.33588(15) 0.0369(13) Uani 1 1 d . . . . .
O3 O 0.08689(19) -0.0841(4) 0.41434(15) 0.0384(13) Uani 1 1 d . . . . .
O4 O 0.04817(18) 0.0443(4) 0.35319(15) 0.0355(13) Uani 1 1 d . . . . .
O5 O 0.1313(2) 0.0872(5) 0.41437(17) 0.0564(18) Uani 1 1 d . . . . .
O6 O 0.12522(18) 0.1392(4) 0.33686(15) 0.0337(12) Uani 1 1 d . . . . .
O7 O 0.32990(18) 0.2318(4) 0.36577(16) 0.0385(13) Uani 1 1 d . . . . .
O8 O 0.40935(19) 0.0847(4) 0.37940(16) 0.0422(14) Uani 1 1 d . . . . .
O9 O 0.41530(18) 0.2664(4) 0.34301(18) 0.0439(15) Uani 1 1 d . . . . .
O10 O 0.4276(2) 0.1176(6) 0.29363(19) 0.066(2) Uani 1 1 d . . . . .
O11 O 0.3695(2) -0.0276(4) 0.31998(17) 0.0436(14) Uani 1 1 d . . . . .
O12 O 0.33757(19) 0.2645(4) 0.28941(15) 0.0392(14) Uani 1 1 d . . . . .
O13 O 0.26668(17) -0.1078(4) 0.15752(14) 0.0340(12) Uani 1 1 d . . . . .
O14 O 0.22824(19) -0.0036(4) 0.09592(14) 0.0351(13) Uani 1 1 d . . . . .
O15 O 0.12876(18) -0.0355(4) 0.11017(14) 0.0334(12) Uani 1 1 d . . . . .
O16 O 0.18272(19) -0.1736(4) 0.18763(15) 0.0370(13) Uani 1 1 d . . . . .
O17 O 0.19042(18) -0.1887(4) 0.11082(15) 0.0350(13) Uani 1 1 d . . . . .
O18 O 0.17689(18) 0.1134(4) 0.14456(14) 0.0342(13) Uani 1 1 d . . . . .
N1 N 0.13775(19) -0.0122(4) 0.29114(15) 0.0221(12) Uani 1 1 d . . . . .
N2 N 0.2020(2) 0.0107(4) 0.35230(16) 0.0271(14) Uani 1 1 d . . . . .
N3 N 0.2898(2) 0.0571(4) 0.33879(16) 0.0269(13) Uani 1 1 d . . . . .
N4 N 0.31021(19) 0.0860(4) 0.26513(16) 0.0258(13) Uani 1 1 d . . . . .
N5 N 0.2450(2) 0.0498(4) 0.20322(16) 0.0289(14) Uani 1 1 d . . . . .
N6 N 0.16166(19) -0.0006(4) 0.21584(16) 0.0248(13) Uani 1 1 d . . . . .
C1 C 0.2141(2) 0.0213(5) 0.31694(18) 0.0215(14) Uani 1 1 d . . . . .
C2 C 0.1797(2) 0.0060(5) 0.28429(19) 0.0197(14) Uani 1 1 d . . . . .
C3 C 0.1068(2) -0.0192(5) 0.26034(19) 0.0212(14) Uani 1 1 d . . . . .
C4 C 0.0611(2) -0.0309(6) 0.2658(2) 0.0320(17) Uani 1 1 d . . . . .
H4 H 0.0520 -0.0294 0.2910 0.038 Uiso 1 1 calc R . . . .
C5 C 0.0307(3) -0.0444(6) 0.2348(2) 0.040(2) Uani 1 1 d . . . . .
H5 H 0.0003 -0.0529 0.2386 0.048 Uiso 1 1 calc R . . . .
C6 C 0.0432(3) -0.0460(6) 0.1976(2) 0.041(2) Uani 1 1 d . . . . .
H6 H 0.0214 -0.0569 0.1765 0.049 Uiso 1 1 calc R . . . .
C7 C 0.0866(3) -0.0320(6) 0.1910(2) 0.038(2) Uani 1 1 d . . . . .
H7 H 0.0947 -0.0323 0.1654 0.046 Uiso 1 1 calc R . . . .
C8 C 0.1194(2) -0.0172(5) 0.2225(2) 0.0266(16) Uani 1 1 d . . . . .
C9 C 0.1911(2) 0.0138(5) 0.24627(19) 0.0226(15) Uani 1 1 d . . . . .
C10 C 0.2367(2) 0.0396(5) 0.2394(2) 0.0234(15) Uani 1 1 d . . . . .
C11 C 0.2857(3) 0.0865(6) 0.1972(2) 0.0349(19) Uani 1 1 d . . . . .
C12 C 0.2935(3) 0.1124(6) 0.1596(2) 0.040(2) Uani 1 1 d . . . . .
H12 H 0.2711 0.1034 0.1388 0.049 Uiso 1 1 calc R . . . .
C13 C 0.3332(3) 0.1501(8) 0.1535(3) 0.061(3) Uani 1 1 d . . . . .
H13 H 0.3384 0.1683 0.1282 0.073 Uiso 1 1 calc R . . . .
C14 C 0.3669(3) 0.1630(9) 0.1835(3) 0.070(4) Uani 1 1 d . . . . .
H14 H 0.3949 0.1879 0.1783 0.084 Uiso 1 1 calc R . . . .
C15 C 0.3599(3) 0.1403(7) 0.2200(2) 0.046(2) Uani 1 1 d . . . . .
H15 H 0.3829 0.1495 0.2403 0.055 Uiso 1 1 calc R . . . .
C16 C 0.3180(3) 0.1027(6) 0.2280(2) 0.0331(18) Uani 1 1 d . . . . .
C17 C 0.2696(2) 0.0580(5) 0.27037(19) 0.0233(15) Uani 1 1 d . . . . .
C18 C 0.2577(2) 0.0448(5) 0.31021(19) 0.0244(15) Uani 1 1 d . . . . .
C19 C 0.2789(3) 0.0394(5) 0.3753(2) 0.0326(18) Uani 1 1 d . . . . .
C20 C 0.3122(3) 0.0456(7) 0.4068(2) 0.053(3) Uani 1 1 d . . . . .
H20 H 0.3417 0.0626 0.4026 0.063 Uiso 1 1 calc R . . . .
C21 C 0.3020(3) 0.0275(9) 0.4424(3) 0.065(3) Uani 1 1 d . . . . .
H21 H 0.3247 0.0293 0.4634 0.077 Uiso 1 1 calc R . . . .
C22 C 0.2582(4) 0.0061(9) 0.4491(3) 0.069(3) Uani 1 1 d . . . . .
H22 H 0.2516 -0.0055 0.4747 0.082 Uiso 1 1 calc R . . . .
C23 C 0.2251(3) 0.0015(7) 0.4199(2) 0.049(2) Uani 1 1 d . . . . .
H23 H 0.1955 -0.0121 0.4250 0.058 Uiso 1 1 calc R . . . .
C24 C 0.2346(3) 0.0169(5) 0.3817(2) 0.0307(17) Uani 1 1 d . . . . .
C25 C 0.0901(8) 0.351(2) 0.2831(8) 0.081(9) Uani 0.43(3) 1 d D U P A 1
H25A H 0.1063 0.3941 0.2673 0.122 Uiso 0.43(3) 1 calc GR . P A 1
H25B H 0.0691 0.3887 0.2965 0.122 Uiso 0.43(3) 1 calc GR . P A 1
H25C H 0.0738 0.3024 0.2665 0.122 Uiso 0.43(3) 1 calc GR . P A 1
C25A C 0.0941(8) 0.293(2) 0.2687(5) 0.107(9) Uani 0.57(3) 1 d D U P A 2
H25D H 0.0621 0.2894 0.2708 0.160 Uiso 0.57(3) 1 calc GR . P A 2
H25E H 0.1035 0.2339 0.2560 0.160 Uiso 0.57(3) 1 calc GR . P A 2
H25F H 0.1006 0.3497 0.2536 0.160 Uiso 0.57(3) 1 calc GR . P A 2
C26 C 0.1655(8) 0.271(2) 0.2914(8) 0.071(8) Uani 0.43(3) 1 d D U P A 1
H26A H 0.1576 0.2176 0.2735 0.106 Uiso 0.43(3) 1 calc GR . P A 1
H26B H 0.1905 0.2515 0.3099 0.106 Uiso 0.43(3) 1 calc GR . P A 1
H26C H 0.1740 0.3280 0.2770 0.106 Uiso 0.43(3) 1 calc GR . P A 1
C26A C 0.1703(6) 0.290(2) 0.3082(9) 0.104(9) Uani 0.57(3) 1 d D U P A 2
H26D H 0.1795 0.3337 0.2883 0.156 Uiso 0.57(3) 1 calc GR . P A 2
H26E H 0.1774 0.2232 0.3021 0.156 Uiso 0.57(3) 1 calc GR . P A 2
H26F H 0.1859 0.3082 0.3332 0.156 Uiso 0.57(3) 1 calc GR . P A 2
C27 C 0.1394(11) 0.373(2) 0.3462(7) 0.091(10) Uani 0.43(3) 1 d D U P A 1
H27A H 0.1426 0.3395 0.3711 0.136 Uiso 0.43(3) 1 calc GR . P A 1
H27B H 0.1171 0.4240 0.3464 0.136 Uiso 0.43(3) 1 calc GR . P A 1
H27C H 0.1679 0.4009 0.3413 0.136 Uiso 0.43(3) 1 calc GR . P A 1
C27A C 0.1065(10) 0.3963(13) 0.3286(8) 0.114(10) Uani 0.57(3) 1 d D U P A 2
H27D H 0.1160 0.3944 0.3563 0.171 Uiso 0.57(3) 1 calc GR . P A 2
H27E H 0.0742 0.4043 0.3245 0.171 Uiso 0.57(3) 1 calc GR . P A 2
H27F H 0.1209 0.4509 0.3170 0.171 Uiso 0.57(3) 1 calc GR . P A 2
C28 C 0.1242(8) 0.2974(19) 0.3137(7) 0.063(8) Uani 0.43(3) 1 d D U P A 1
C28A C 0.1197(6) 0.3002(11) 0.3099(5) 0.052(6) Uani 0.57(3) 1 d D U P A 2
C29 C 0.1035(4) 0.2090(8) 0.3315(3) 0.081(4) Uani 1 1 d D U . . .
C30 C 0.0531(4) 0.2086(8) 0.3319(3) 0.077(3) Uani 1 1 d . . . . .
H30 H 0.0365 0.2644 0.3233 0.093 Uiso 1 1 calc R . . . .
C31 C 0.0305(4) 0.1263(9) 0.3448(3) 0.069(3) Uani 1 1 d . . . . .
C32 C -0.0209(4) 0.1257(10) 0.3499(3) 0.075(3) Uani 1 1 d . U . . .
C33 C -0.0431(4) 0.0501(9) 0.3235(4) 0.095(4) Uani 1 1 d . U . . .
H33A H -0.0400 0.0676 0.2968 0.142 Uiso 1 1 calc GR . . . .
H33B H -0.0747 0.0465 0.3272 0.142 Uiso 1 1 calc GR . . . .
H33C H -0.0292 -0.0131 0.3293 0.142 Uiso 1 1 calc GR . . . .
C34 C -0.0389(5) 0.2273(10) 0.3380(4) 0.099(4) Uani 1 1 d . U . . .
H34A H -0.0235 0.2765 0.3547 0.148 Uiso 1 1 calc GR . . . .
H34B H -0.0708 0.2300 0.3405 0.148 Uiso 1 1 calc GR . . . .
H34C H -0.0339 0.2400 0.3112 0.148 Uiso 1 1 calc GR . . . .
C35 C -0.0255(7) 0.1130(14) 0.3905(5) 0.138(7) Uani 1 1 d . U . . .
H35A H -0.0080 0.0571 0.3994 0.208 Uiso 1 1 d . . . . .
H35B H -0.0562 0.0999 0.3933 0.208 Uiso 1 1 d . . . . .
H35C H -0.0156 0.1687 0.4042 0.208 Uiso 1 1 d . . . . .
C36 C 0.2008(5) -0.2638(10) 0.4403(4) 0.096(4) Uani 1 1 d . U . . .
H36A H 0.2084 -0.1946 0.4405 0.144 Uiso 1 1 calc GR . . . .
H36B H 0.2250 -0.3003 0.4545 0.144 Uiso 1 1 calc GR . . . .
H36C H 0.1734 -0.2730 0.4526 0.144 Uiso 1 1 calc GR . . . .
C37 C 0.2362(4) -0.2720(10) 0.3806(4) 0.094(4) Uani 1 1 d . U . . .
H37A H 0.2314 -0.2822 0.3528 0.141 Uiso 1 1 calc GR . . . .
H37B H 0.2610 -0.3125 0.3915 0.141 Uiso 1 1 calc GR . . . .
H37C H 0.2431 -0.2036 0.3860 0.141 Uiso 1 1 calc GR . . . .
C38 C 0.1857(6) -0.4080(10) 0.3992(5) 0.132(6) Uani 1 1 d . U . . .
H38A H 0.1578 -0.4212 0.4101 0.197 Uiso 1 1 calc GR . . . .
H38B H 0.2102 -0.4399 0.4148 0.197 Uiso 1 1 calc GR . . . .
H38C H 0.1837 -0.4330 0.3729 0.197 Uiso 1 1 calc GR . . . .
C39 C 0.1937(4) -0.3002(8) 0.3989(3) 0.067(3) Uani 1 1 d . U . . .
C40 C 0.1552(3) -0.2408(7) 0.3780(3) 0.052(2) Uani 1 1 d . . . . .
C41 C 0.1162(3) -0.2874(6) 0.3615(3) 0.060(3) Uani 1 1 d . . . . .
H41 H 0.1142 -0.3560 0.3633 0.072 Uiso 1 1 calc R . . . .
C42 C 0.0804(3) -0.2365(6) 0.3425(2) 0.044(2) Uani 1 1 d . . . . .
C43 C 0.0373(4) -0.2926(7) 0.3275(3) 0.064(3) Uani 1 1 d . . . . .
C44 C 0.0413(4) -0.3318(10) 0.2883(4) 0.054(3) Uani 0.752(11) 1 d . U P B 1
H44A H 0.0477 -0.2786 0.2711 0.080 Uiso 0.752(11) 1 calc GR . P B 1
H44B H 0.0134 -0.3634 0.2784 0.080 Uiso 0.752(11) 1 calc GR . P B 1
H44C H 0.0656 -0.3793 0.2895 0.080 Uiso 0.752(11) 1 calc GR . P B 1
C44A C 0.0241(14) -0.261(3) 0.2880(12) 0.060(4) Uani 0.248(11) 1 d . U P B 2
H44D H 0.0176 -0.1909 0.2879 0.090 Uiso 0.248(11) 1 calc GR . P B 2
H44E H -0.0024 -0.2962 0.2775 0.090 Uiso 0.248(11) 1 calc GR . P B 2
H44F H 0.0483 -0.2732 0.2722 0.090 Uiso 0.248(11) 1 calc GR . P B 2
C45 C -0.0025(4) -0.2199(10) 0.3230(4) 0.062(3) Uani 0.752(11) 1 d . U P B 1
H45A H -0.0065 -0.1916 0.3481 0.093 Uiso 0.752(11) 1 calc GR . P B 1
H45B H -0.0296 -0.2544 0.3131 0.093 Uiso 0.752(11) 1 calc GR . P B 1
H45C H 0.0036 -0.1683 0.3051 0.093 Uiso 0.752(11) 1 calc GR . P B 1
C45A C 0.0130(15) -0.308(4) 0.3566(14) 0.062(5) Uani 0.248(11) 1 d . U P B 2
H45D H 0.0321 -0.3330 0.3787 0.093 Uiso 0.248(11) 1 calc GR . P B 2
H45E H -0.0104 -0.3550 0.3488 0.093 Uiso 0.248(11) 1 calc GR . P B 2
H45F H -0.0004 -0.2465 0.3636 0.093 Uiso 0.248(11) 1 calc GR . P B 2
C46 C 0.0246(5) -0.3679(11) 0.3567(4) 0.059(3) Uani 0.752(11) 1 d . U P B 1
H46A H 0.0452 -0.4229 0.3572 0.088 Uiso 0.752(11) 1 calc GR . P B 1
H46B H -0.0057 -0.3907 0.3492 0.088 Uiso 0.752(11) 1 calc GR . P B 1
H46C H 0.0263 -0.3382 0.3822 0.088 Uiso 0.752(11) 1 calc GR . P B 1
C46A C 0.0569(10) -0.3945(18) 0.3138(10) 0.043(4) Uani 0.248(11) 1 d . U P B 2
H46D H 0.0853 -0.3832 0.3035 0.064 Uiso 0.2481 1 d . . P B 2
H46E H 0.0359 -0.4238 0.2940 0.064 Uiso 0.2481 1 d . . P B 2
H46F H 0.0616 -0.4388 0.3359 0.064 Uiso 0.2481 1 d . . P B 2
C47 C 0.0708(4) -0.2384(8) 0.4630(3) 0.071(3) Uani 1 1 d . U . . .
H47A H 0.0735 -0.2540 0.4360 0.107 Uiso 1 1 calc GR . . . .
H47B H 0.0528 -0.2880 0.4740 0.107 Uiso 1 1 calc GR . . . .
H47C H 0.1004 -0.2367 0.4773 0.107 Uiso 1 1 calc GR . . . .
C48 C 0.0036(4) -0.1458(9) 0.4460(4) 0.088(4) Uani 1 1 d . U . . .
H48A H 0.0048 -0.1648 0.4191 0.132 Uiso 1 1 calc GR . . . .
H48B H -0.0108 -0.0823 0.4470 0.132 Uiso 1 1 calc GR . . . .
H48C H -0.0134 -0.1942 0.4589 0.132 Uiso 1 1 calc GR . . . .
C49 C 0.0465(5) -0.1158(12) 0.5078(4) 0.112(5) Uani 1 1 d . U . . .
H49A H 0.0293 -0.1656 0.5196 0.167 Uiso 1 1 calc GR . . . .
H49B H 0.0323 -0.0525 0.5099 0.167 Uiso 1 1 calc GR . . . .
H49C H 0.0767 -0.1136 0.5212 0.167 Uiso 1 1 calc GR . . . .
C50 C 0.0488(3) -0.1402(7) 0.4655(2) 0.045(2) Uani 1 1 d . U . . .
C51 C 0.0749(5) -0.0684(8) 0.4451(4) 0.087(4) Uani 1 1 d . . . . .
C52 C 0.0913(4) 0.0185(8) 0.4656(3) 0.077(4) Uani 1 1 d . . . . .
H52 H 0.0848 0.0274 0.4913 0.092 Uiso 1 1 calc R . . . .
C54 C 0.1284(5) 0.1914(10) 0.4679(4) 0.092(4) Uani 1 1 d . U . . .
C55 C 0.0944(9) 0.2565(14) 0.4487(5) 0.200(10) Uani 1 1 d D U . . .
H55A H 0.0690 0.2303 0.4448 0.300 Uiso 1 1 d . . . . .
H55B H 0.1079 0.2706 0.4230 0.300 Uiso 1 1 d . . . . .
H55C H 0.0981 0.3171 0.4622 0.300 Uiso 1 1 d . . . . .
C56 C 0.1207(6) 0.1845(11) 0.5131(4) 0.135(6) Uani 1 1 d D U . . .
H56A H 0.1357 0.1267 0.5244 0.202 Uiso 1 1 calc GR . . . .
H56B H 0.0888 0.1801 0.5156 0.202 Uiso 1 1 calc GR . . . .
H56C H 0.1329 0.2425 0.5265 0.202 Uiso 1 1 calc GR . . . .
C57 C 0.1740(6) 0.2104(14) 0.4664(6) 0.178(8) Uani 1 1 d D U . . .
H57A H 0.1806 0.2773 0.4746 0.267 Uiso 1 1 calc GR . . . .
H57B H 0.1814 0.2015 0.4400 0.267 Uiso 1 1 calc GR . . . .
H57C H 0.1916 0.1655 0.4836 0.267 Uiso 1 1 calc GR . . . .
C58 C 0.2616(5) 0.3350(12) 0.4087(4) 0.114(5) Uani 1 1 d . U . . .
H58A H 0.2428 0.3446 0.3844 0.170 Uiso 1 1 calc GR . . . .
H58B H 0.2507 0.3758 0.4286 0.170 Uiso 1 1 calc GR . . . .
H58C H 0.2605 0.2667 0.4163 0.170 Uiso 1 1 calc GR . . . .
C59 C 0.3391(5) 0.3208(11) 0.4357(4) 0.110(5) Uani 1 1 d . U . . .
H59A H 0.3385 0.2498 0.4343 0.165 Uiso 1 1 calc GR . . . .
H59B H 0.3301 0.3418 0.4605 0.165 Uiso 1 1 calc GR . . . .
H59C H 0.3692 0.3441 0.4331 0.165 Uiso 1 1 calc GR . . . .
C60 C 0.3119(6) 0.4734(10) 0.4056(4) 0.118(5) Uani 1 1 d . U . . .
H60A H 0.3368 0.4939 0.3917 0.177 Uiso 1 1 calc GR . . . .
H60B H 0.3174 0.4939 0.4326 0.177 Uiso 1 1 calc GR . . . .
H60C H 0.2845 0.5034 0.3939 0.177 Uiso 1 1 calc GR . . . .
C61 C 0.3074(4) 0.3620(8) 0.4037(3) 0.067(3) Uani 1 1 d . U . . .
C62 C 0.3191(3) 0.3209(7) 0.3652(3) 0.045(2) Uani 1 1 d . U . . .
C63 C 0.3164(3) 0.3802(7) 0.3329(3) 0.050(2) Uani 1 1 d . U . . .
H63 H 0.3081 0.4460 0.3358 0.061 Uiso 1 1 calc R . . . .
C64 C 0.3251(3) 0.3499(6) 0.2971(3) 0.049(2) Uani 1 1 d . U . . .
C65 C 0.3201(4) 0.4175(8) 0.2620(3) 0.069(3) Uani 1 1 d . U . . .
C66 C 0.3057(6) 0.5214(8) 0.2714(4) 0.116(5) Uani 1 1 d . U . . .
H66A H 0.2764 0.5195 0.2809 0.173 Uiso 1 1 calc GR . . . .
H66B H 0.3042 0.5614 0.2481 0.173 Uiso 1 1 calc GR . . . .
H66C H 0.3274 0.5495 0.2911 0.173 Uiso 1 1 calc GR . . . .
C67 C 0.2839(4) 0.3742(8) 0.2326(3) 0.075(3) Uani 1 1 d . U . . .
H67A H 0.2939 0.3115 0.2235 0.113 Uiso 1 1 calc GR . . . .
H67B H 0.2782 0.4186 0.2107 0.113 Uiso 1 1 calc GR . . . .
H67C H 0.2565 0.3652 0.2448 0.113 Uiso 1 1 calc GR . . . .
C68 C 0.3649(5) 0.4191(10) 0.2452(4) 0.101(5) Uani 1 1 d . U . . .
H68A H 0.3877 0.4458 0.2643 0.152 Uiso 1 1 calc GR . . . .
H68B H 0.3625 0.4597 0.2221 0.152 Uiso 1 1 calc GR . . . .
H68C H 0.3731 0.3529 0.2386 0.152 Uiso 1 1 calc GR . . . .
C69 C 0.4332(5) 0.0642(13) 0.4583(4) 0.130(6) Uani 1 1 d . U . . .
H69A H 0.4250 0.1293 0.4489 0.195 Uiso 1 1 calc GR . . . .
H69B H 0.4528 0.0693 0.4824 0.195 Uiso 1 1 calc GR . . . .
H69C H 0.4064 0.0280 0.4628 0.195 Uiso 1 1 calc GR . . . .
C70 C 0.4965(6) 0.0599(14) 0.4219(5) 0.142(7) Uani 1 1 d . U . . .
H70A H 0.5128 0.0191 0.4052 0.214 Uiso 1 1 calc GR . . . .
H70B H 0.5149 0.0714 0.4462 0.214 Uiso 1 1 calc GR . . . .
H70C H 0.4892 0.1221 0.4091 0.214 Uiso 1 1 calc GR . . . .
C71 C 0.4689(6) -0.0872(11) 0.4461(4) 0.130(6) Uani 1 1 d . U . . .
H71A H 0.4416 -0.1238 0.4489 0.195 Uiso 1 1 calc GR . . . .
H71B H 0.4859 -0.0796 0.4713 0.195 Uiso 1 1 calc GR . . . .
H71C H 0.4868 -0.1224 0.4289 0.195 Uiso 1 1 calc GR . . . .
C72 C 0.4569(4) 0.0124(9) 0.4292(3) 0.070(3) Uani 1 1 d . U . . .
C73 C 0.4249(4) 0.0023(8) 0.3917(3) 0.064(3) Uani 1 1 d . . . . .
C74 C 0.4161(4) -0.0877(8) 0.3733(4) 0.086(4) Uani 1 1 d . . . . .
H74 H 0.4294 -0.1446 0.3847 0.104 Uiso 1 1 calc R . . . .
C75 C 0.3875(4) -0.0962(8) 0.3377(4) 0.072(3) Uani 1 1 d . . . . .
C76 C 0.3736(9) -0.199(3) 0.3229(9) 0.060(3) Uani 0.502(19) 1 d D U P C 1
C77 C 0.4067(7) -0.2813(13) 0.3393(6) 0.064(7) Uani 0.502(19) 1 d D U P C 1
H77A H 0.4373 -0.2619 0.3363 0.096 Uiso 0.502(19) 1 calc GR . P C 1
H77B H 0.3997 -0.3417 0.3252 0.096 Uiso 0.502(19) 1 calc GR . P C 1
H77C H 0.4036 -0.2913 0.3666 0.096 Uiso 0.502(19) 1 calc GR . P C 1
C77A C 0.3745(12) -0.260(3) 0.3598(8) 0.142(15) Uani 0.498(19) 1 d D U P C 2
H77D H 0.4047 -0.2823 0.3682 0.213 Uiso 0.498(19) 1 calc GR . P C 2
H77E H 0.3546 -0.3164 0.3564 0.213 Uiso 0.498(19) 1 calc GR . P C 2
H77F H 0.3643 -0.2167 0.3792 0.213 Uiso 0.498(19) 1 calc GR . P C 2
C78 C 0.3741(9) -0.1972(15) 0.2788(5) 0.082(8) Uani 0.502(19) 1 d D U P C 1
H78A H 0.3512 -0.1525 0.2674 0.123 Uiso 0.502(19) 1 calc GR . P C 1
H78B H 0.3681 -0.2626 0.2685 0.123 Uiso 0.502(19) 1 calc GR . P C 1
H78C H 0.4033 -0.1756 0.2724 0.123 Uiso 0.502(19) 1 calc GR . P C 1
C78A C 0.4065(10) -0.241(4) 0.2962(11) 0.18(2) Uani 0.498(19) 1 d D U P C 2
H78D H 0.4229 -0.1863 0.2865 0.268 Uiso 0.498(19) 1 calc GR . P C 2
H78E H 0.3912 -0.2767 0.2745 0.268 Uiso 0.498(19) 1 calc GR . P C 2
H78F H 0.4274 -0.2843 0.3112 0.268 Uiso 0.498(19) 1 calc GR . P C 2
C79 C 0.3277(7) -0.2176(17) 0.3349(8) 0.082(8) Uani 0.502(19) 1 d D U P C 1
H79A H 0.3281 -0.2075 0.3627 0.122 Uiso 0.502(19) 1 calc GR . P C 1
H79B H 0.3190 -0.2847 0.3286 0.122 Uiso 0.502(19) 1 calc GR . P C 1
H79C H 0.3063 -0.1730 0.3212 0.122 Uiso 0.502(19) 1 calc GR . P C 1
C79A C 0.3259(7) -0.1978(16) 0.3022(8) 0.074(8) Uani 0.498(19) 1 d D U P C 2
H79D H 0.3070 -0.1747 0.3213 0.111 Uiso 0.498(19) 1 calc GR . P C 2
H79E H 0.3158 -0.2621 0.2930 0.111 Uiso 0.498(19) 1 calc GR . P C 2
H79F H 0.3242 -0.1525 0.2805 0.111 Uiso 0.498(19) 1 calc GR . P C 2
C80 C 0.4969(5) -0.0031(11) 0.2843(5) 0.118(6) Uani 1 1 d . U . . .
H80A H 0.5125 -0.0178 0.3096 0.178 Uiso 1 1 calc GR . . . .
H80B H 0.5097 -0.0418 0.2647 0.178 Uiso 1 1 calc GR . . . .
H80C H 0.4654 -0.0190 0.2842 0.178 Uiso 1 1 calc GR . . . .
C81 C 0.4880(5) 0.1107(14) 0.2342(5) 0.135(6) Uani 1 1 d . U . . .
H81A H 0.4618 0.0713 0.2259 0.203 Uiso 1 1 calc GR . . . .
H81B H 0.5125 0.0919 0.2195 0.203 Uiso 1 1 calc GR . . . .
H81C H 0.4810 0.1795 0.2297 0.203 Uiso 1 1 calc GR . . . .
C82 C 0.5498(5) 0.1267(13) 0.2863(5) 0.132(6) Uani 1 1 d . U . . .
H82A H 0.5524 0.1962 0.2809 0.199 Uiso 1 1 calc GR . . . .
H82B H 0.5691 0.0900 0.2707 0.199 Uiso 1 1 calc GR . . . .
H82C H 0.5589 0.1147 0.3136 0.199 Uiso 1 1 calc GR . . . .
C83 C 0.5014(5) 0.0943(12) 0.2764(5) 0.096(4) Uani 1 1 d . U . . .
C84 C 0.4685(4) 0.1515(10) 0.2994(4) 0.079(4) Uani 1 1 d . . . . .
C85 C 0.4836(4) 0.2295(8) 0.3220(4) 0.082(4) Uani 1 1 d . . . . .
H85 H 0.5140 0.2468 0.3233 0.098 Uiso 1 1 calc R . . . .
C86 C 0.4545(4) 0.2857(8) 0.3439(4) 0.067(3) Uani 1 1 d . U . . .
C87 C 0.4726(5) 0.3765(11) 0.3653(5) 0.045(4) Uani 0.67(2) 1 d . U P D 1
C87A C 0.4783(13) 0.377(3) 0.3583(11) 0.114(13) Uani 0.33(2) 1 d D U P D 2
C88 C 0.4648(7) 0.3615(15) 0.4067(5) 0.109(9) Uani 0.67(2) 1 d D U P D 1
H88A H 0.4328 0.3608 0.4089 0.164 Uiso 0.67(2) 1 calc GR . P D 1
H88B H 0.4787 0.4145 0.4224 0.164 Uiso 0.67(2) 1 calc GR . P D 1
H88C H 0.4779 0.2996 0.4158 0.164 Uiso 0.67(2) 1 calc GR . P D 1
C88A C 0.4408(12) 0.446(4) 0.3692(14) 0.103(14) Uani 0.33(2) 1 d D U P D 2
H88D H 0.4193 0.4562 0.3466 0.155 Uiso 0.33(2) 1 calc GR . P D 2
H88E H 0.4536 0.5078 0.3782 0.155 Uiso 0.33(2) 1 calc GR . P D 2
H88F H 0.4258 0.4155 0.3897 0.155 Uiso 0.33(2) 1 calc GR . P D 2
C89 C 0.4457(5) 0.4631(12) 0.3476(5) 0.069(5) Uani 0.67(2) 1 d D U P D 1
H89A H 0.4473 0.4642 0.3198 0.104 Uiso 0.67(2) 1 calc GR . P D 1
H89B H 0.4580 0.5235 0.3590 0.104 Uiso 0.67(2) 1 calc GR . P D 1
H89C H 0.4147 0.4566 0.3527 0.104 Uiso 0.67(2) 1 calc GR . P D 1
C89A C 0.5104(15) 0.352(3) 0.3946(12) 0.116(14) Uani 0.33(2) 1 d D U P D 2
H89D H 0.4945 0.3144 0.4125 0.174 Uiso 0.33(2) 1 calc GR . P D 2
H89E H 0.5214 0.4126 0.4071 0.174 Uiso 0.33(2) 1 calc GR . P D 2
H89F H 0.5354 0.3146 0.3870 0.174 Uiso 0.33(2) 1 calc GR . P D 2
C90 C 0.5237(5) 0.3980(16) 0.3630(7) 0.104(8) Uani 0.67(2) 1 d D U P D 1
H90A H 0.5417 0.3513 0.3790 0.156 Uiso 0.67(2) 1 calc GR . P D 1
H90B H 0.5307 0.4640 0.3722 0.156 Uiso 0.67(2) 1 calc GR . P D 1
H90C H 0.5304 0.3921 0.3362 0.156 Uiso 0.67(2) 1 calc GR . P D 1
C90A C 0.5047(17) 0.427(4) 0.3280(12) 0.133(15) Uani 0.33(2) 1 d D U P D 2
H90D H 0.5325 0.3898 0.3269 0.199 Uiso 0.3309 1 d . . P D 2
H90E H 0.5115 0.4929 0.3357 0.199 Uiso 0.3309 1 d . . P D 2
H90F H 0.4872 0.4242 0.3031 0.199 Uiso 0.3309 1 d . . P D 2
C91 C 0.1958(4) 0.3111(8) 0.1276(5) 0.094(4) Uani 1 1 d . U . . .
H91A H 0.2200 0.2737 0.1414 0.141 Uiso 1 1 calc GR . . . .
H91B H 0.1993 0.3799 0.1343 0.141 Uiso 1 1 calc GR . . . .
H91C H 0.1967 0.3031 0.0998 0.141 Uiso 1 1 calc GR . . . .
C92 C 0.1133(4) 0.3374(7) 0.1193(4) 0.075(3) Uani 1 1 d . U . . .
H92A H 0.1137 0.3350 0.0914 0.112 Uiso 1 1 calc GR . . . .
H92B H 0.1172 0.4047 0.1282 0.112 Uiso 1 1 calc GR . . . .
H92C H 0.0849 0.3125 0.1261 0.112 Uiso 1 1 calc GR . . . .
C93 C 0.1518(5) 0.2818(8) 0.1825(3) 0.088(4) Uani 1 1 d . U . . .
H93A H 0.1252 0.2507 0.1904 0.132 Uiso 1 1 calc GR . . . .
H93B H 0.1523 0.3503 0.1902 0.132 Uiso 1 1 calc GR . . . .
H93C H 0.1783 0.2491 0.1949 0.132 Uiso 1 1 calc GR . . . .
C94 C 0.1514(3) 0.2747(6) 0.1387(3) 0.053(2) Uani 1 1 d . U . . .
C95 C 0.1469(3) 0.1664(6) 0.1278(2) 0.0368(19) Uani 1 1 d . . . . .
C96 C 0.1127(3) 0.1310(6) 0.1018(2) 0.0381(19) Uani 1 1 d . . . . .
H96 H 0.0928 0.1768 0.0890 0.046 Uiso 1 1 calc R . . . .
C97 C 0.1055(3) 0.0334(6) 0.0933(2) 0.0330(18) Uani 1 1 d . . . . .
C98 C 0.0692(3) -0.0004(6) 0.0625(2) 0.047(2) Uani 1 1 d . U . . .
C99 C 0.0423(4) -0.0780(9) 0.0793(4) 0.092(4) Uani 1 1 d . U . . .
H99A H 0.0618 -0.1319 0.0885 0.138 Uiso 1 1 calc GR . . . .
H99B H 0.0194 -0.1017 0.0596 0.138 Uiso 1 1 calc GR . . . .
H99C H 0.0281 -0.0511 0.1009 0.138 Uiso 1 1 calc GR . . . .
C100 C 0.0941(4) -0.0381(10) 0.0290(3) 0.089(4) Uani 1 1 d . U . . .
H10A H 0.1120 0.0145 0.0197 0.134 Uiso 1 1 calc GR . . . .
H10B H 0.0725 -0.0605 0.0080 0.134 Uiso 1 1 calc GR . . . .
H10C H 0.1136 -0.0920 0.0381 0.134 Uiso 1 1 calc GR . . . .
C101 C 0.0387(4) 0.0816(8) 0.0461(3) 0.065(3) Uani 1 1 d . U . . .
H10D H 0.0261 0.1151 0.0672 0.097 Uiso 1 1 calc GR . . . .
H10E H 0.0146 0.0544 0.0284 0.097 Uiso 1 1 calc GR . . . .
H10F H 0.0558 0.1278 0.0323 0.097 Uiso 1 1 calc GR . . . .
C102 C 0.2242(4) -0.2747(7) 0.2522(3) 0.060(3) Uani 1 1 d . . . . .
H10G H 0.2516 -0.2997 0.2433 0.090 Uiso 1 1 calc GR . . . .
H10H H 0.2224 -0.2954 0.2788 0.090 Uiso 1 1 calc GR . . . .
H10I H 0.2241 -0.2037 0.2510 0.090 Uiso 1 1 calc GR . . . .
C103 C 0.1411(4) -0.2822(8) 0.2428(3) 0.064(3) Uani 1 1 d . . . . .
H10J H 0.1396 -0.2112 0.2431 0.096 Uiso 1 1 calc GR . . . .
H10K H 0.1408 -0.3072 0.2690 0.096 Uiso 1 1 calc GR . . . .
H10L H 0.1155 -0.3080 0.2265 0.096 Uiso 1 1 calc GR . . . .
C104 C 0.1856(4) -0.4252(7) 0.2251(3) 0.070(3) Uani 1 1 d . . . . .
H10M H 0.1604 -0.4490 0.2077 0.105 Uiso 1 1 calc GR . . . .
H10N H 0.1838 -0.4516 0.2509 0.105 Uiso 1 1 calc GR . . . .
H10O H 0.2134 -0.4461 0.2157 0.105 Uiso 1 1 calc GR . . . .
C105 C 0.1842(3) -0.3142(6) 0.2267(2) 0.045(2) Uani 1 1 d . . . . .
C106 C 0.1851(3) -0.2661(6) 0.1868(3) 0.042(2) Uani 1 1 d . . . . .
C107 C 0.1888(3) -0.3187(6) 0.1535(3) 0.048(2) Uani 1 1 d . . . . .
H107 H 0.1899 -0.3875 0.1554 0.058 Uiso 1 1 calc R . . . .
C108 C 0.1909(3) -0.2777(6) 0.1173(3) 0.045(2) Uani 1 1 d . . . . .
C109 C 0.1944(3) -0.3441(6) 0.0817(3) 0.049(2) Uani 1 1 d . . . . .
C110 C 0.1620(4) -0.4287(9) 0.0818(4) 0.095(4) Uani 1 1 d D U . . .
H11A H 0.1694 -0.4681 0.1049 0.143 Uiso 1 1 calc GR . . . .
H11B H 0.1640 -0.4687 0.0589 0.143 Uiso 1 1 calc GR . . . .
H11C H 0.1317 -0.4036 0.0817 0.143 Uiso 1 1 calc GR . . . .
C111 C 0.2400(5) -0.3896(12) 0.0872(5) 0.136(6) Uani 1 1 d D U . . .
H11D H 0.2589 -0.3599 0.0694 0.204 Uiso 1 1 calc GR . . . .
H11E H 0.2375 -0.4595 0.0822 0.204 Uiso 1 1 calc GR . . . .
H11F H 0.2531 -0.3791 0.1137 0.204 Uiso 1 1 calc GR . . . .
C112 C 0.1864(5) -0.2903(9) 0.0462(3) 0.104(4) Uani 1 1 d D U . . .
H11G H 0.1553 -0.2690 0.0426 0.155 Uiso 1 1 calc GR . . . .
H11H H 0.1925 -0.3319 0.0246 0.155 Uiso 1 1 calc GR . . . .
H11I H 0.2059 -0.2334 0.0472 0.155 Uiso 1 1 calc GR . . . .
C113 C 0.3194(3) -0.2668(8) 0.1775(3) 0.065(3) Uani 1 1 d . U . . .
H11J H 0.2974 -0.2400 0.1932 0.098 Uiso 1 1 calc GR . . . .
H11K H 0.3447 -0.2924 0.1944 0.098 Uiso 1 1 calc GR . . . .
H11L H 0.3059 -0.3193 0.1613 0.098 Uiso 1 1 calc GR . . . .
C114 C 0.3643(3) -0.1155(9) 0.1787(3) 0.077(4) Uani 1 1 d . U . . .
H11M H 0.3758 -0.0645 0.1628 0.115 Uiso 1 1 calc GR . . . .
H11N H 0.3892 -0.1504 0.1926 0.115 Uiso 1 1 calc GR . . . .
H11O H 0.3461 -0.0860 0.1971 0.115 Uiso 1 1 calc GR . . . .
C115 C 0.3621(4) -0.2322(9) 0.1229(3) 0.079(4) Uani 1 1 d . U . . .
H11P H 0.3427 -0.2722 0.1051 0.118 Uiso 1 1 calc GR . . . .
H11Q H 0.3857 -0.2728 0.1359 0.118 Uiso 1 1 calc GR . . . .
H11R H 0.3754 -0.1806 0.1086 0.118 Uiso 1 1 calc GR . . . .
C116 C 0.3354(3) -0.1879(7) 0.1523(3) 0.049(2) Uani 1 1 d . U . . .
C117 C 0.2951(3) -0.1291(6) 0.1348(2) 0.041(2) Uani 1 1 d . . . . .
C118 C 0.2922(3) -0.1006(7) 0.0959(3) 0.052(2) Uani 1 1 d . . . . .
H118 H 0.3136 -0.1250 0.0804 0.062 Uiso 1 1 calc R . . . .
C119 C 0.2592(3) -0.0381(7) 0.0787(2) 0.047(2) Uani 1 1 d . . . . .
C120 C 0.2604(4) -0.0026(7) 0.0370(3) 0.058(3) Uani 1 1 d . U . . .
C121 C 0.2883(5) -0.0665(10) 0.0136(3) 0.090(4) Uani 1 1 d . U . . .
H12A H 0.3199 -0.0545 0.0214 0.135 Uiso 1 1 calc GR . . . .
H12B H 0.2816 -0.0514 -0.0138 0.135 Uiso 1 1 calc GR . . . .
H12C H 0.2815 -0.1349 0.0180 0.135 Uiso 1 1 calc GR . . . .
C122 C 0.2124(5) -0.0062(10) 0.0168(3) 0.091(4) Uani 1 1 d . U . . .
H12D H 0.2003 -0.0715 0.0192 0.136 Uiso 1 1 calc GR . . . .
H12E H 0.2127 0.0100 -0.0104 0.136 Uiso 1 1 calc GR . . . .
H12F H 0.1940 0.0408 0.0289 0.136 Uiso 1 1 calc GR . . . .
C123 C 0.2749(5) 0.1020(9) 0.0395(3) 0.099(4) Uani 1 1 d . U . . .
H12G H 0.2546 0.1389 0.0541 0.148 Uiso 1 1 calc GR . . . .
H12H H 0.2743 0.1292 0.0136 0.148 Uiso 1 1 calc GR . . . .
H12I H 0.3051 0.1061 0.0525 0.148 Uiso 1 1 calc GR . . . .
C138 C 0.3455(3) -0.2761(9) -0.0244(3) 0.143(4) Uani 1 1 d D U . . .
H138 H 0.3189 -0.3076 -0.0344 0.172 Uiso 1 1 calc R U . . .
C139 C 0.3637(5) -0.2037(9) -0.0455(3) 0.145(4) Uani 1 1 d G U . . .
H139 H 0.3495 -0.1858 -0.0700 0.174 Uiso 1 1 calc R U . . .
C140 C 0.4026(5) -0.1575(8) -0.0309(4) 0.158(4) Uani 1 1 d G U . . .
H140 H 0.4151 -0.1080 -0.0453 0.190 Uiso 1 1 calc R U . . .
C141 C 0.4234(4) -0.1837(9) 0.0050(4) 0.163(4) Uani 1 1 d G U . . .
H141 H 0.4501 -0.1522 0.0150 0.195 Uiso 1 1 calc R U . . .
C142 C 0.4053(4) -0.2561(9) 0.0261(3) 0.145(4) Uani 1 1 d DG U . . .
H142 H 0.4195 -0.2740 0.0506 0.174 Uiso 1 1 calc R U . . .
C143 C 0.3663(4) -0.3023(8) 0.0115(3) 0.146(4) Uani 1 1 d DG U . . .
C144 C 0.3535(7) -0.3899(13) 0.0294(6) 0.197(7) Uani 1 1 d D U . . .
H14A H 0.3544 -0.4446 0.0112 0.296 Uiso 1 1 d . U . . .
H14B H 0.3236 -0.3839 0.0370 0.296 Uiso 1 1 d . U . . .
H14C H 0.3745 -0.4038 0.0522 0.296 Uiso 1 1 d . U . . .
C128 C 0.3852(4) -0.6323(11) 0.0712(5) 0.196(5) Uani 1 1 d D U . . .
H128 H 0.4167 -0.6310 0.0753 0.236 Uiso 1 1 calc R . . . .
C126 C 0.3641(6) -0.6660(10) 0.0365(4) 0.192(5) Uani 1 1 d G U . . .
H126 H 0.3812 -0.6878 0.0169 0.230 Uiso 1 1 calc R . . . .
C127 C 0.3180(6) -0.6679(10) 0.0305(4) 0.187(5) Uani 1 1 d G U . . .
H127 H 0.3036 -0.6909 0.0068 0.224 Uiso 1 1 calc R . . . .
C125 C 0.2930(4) -0.6360(11) 0.0592(5) 0.187(5) Uani 1 1 d G U . . .
H125 H 0.2615 -0.6373 0.0551 0.224 Uiso 1 1 calc R . . . .
C124 C 0.3141(5) -0.6023(10) 0.0939(4) 0.186(5) Uani 1 1 d DG U . . .
H124 H 0.2971 -0.5806 0.1135 0.223 Uiso 1 1 calc R . . . .
C129 C 0.3602(5) -0.6005(10) 0.0999(4) 0.195(5) Uani 1 1 d DG U . . .
C130 C 0.3803(8) -0.5466(19) 0.1320(6) 0.243(8) Uani 1 1 d D U . . .
H13A H 0.3739 -0.5786 0.1558 0.365 Uiso 1 1 d . . . . .
H13B H 0.3683 -0.4808 0.1311 0.365 Uiso 1 1 d . . . . .
H13C H 0.4126 -0.5441 0.1311 0.365 Uiso 1 1 d . . . . .
C135 C 0.4712(4) 0.1870(10) 0.0550(4) 0.346(17) Uani 1 1 d D U . . .
H135 H 0.4944 0.2320 0.0522 0.415 Uiso 1 1 calc R . . . .
C136 C 0.4570(4) 0.1710(8) 0.0910(3) 0.213(11) Uani 1 1 d DG U . . .
C131 C 0.4230(4) 0.1052(9) 0.0951(4) 0.184(9) Uani 1 1 d DG U . . .
H131 H 0.4133 0.0942 0.1197 0.221 Uiso 1 1 calc R . . . .
C132 C 0.4033(5) 0.0553(10) 0.0632(5) 0.229(11) Uani 1 1 d G U . . .
H132 H 0.3801 0.0103 0.0660 0.275 Uiso 1 1 calc R . . . .
C133 C 0.4175(5) 0.0713(11) 0.0272(4) 0.245(12) Uani 1 1 d G U . . .
H133 H 0.4040 0.0372 0.0055 0.294 Uiso 1 1 calc R . . . .
C134 C 0.4514(6) 0.1371(12) 0.0231(3) 0.271(13) Uani 1 1 d G U . . .
H134 H 0.4611 0.1481 -0.0015 0.325 Uiso 1 1 calc R . . . .
C137 C 0.4773(5) 0.2222(11) 0.1237(4) 0.277(15) Uani 1 1 d D U . E 2
H13D H 0.5092 0.2163 0.1251 0.416 Uiso 1 1 d . . . F 2
H13E H 0.4666 0.1946 0.1473 0.416 Uiso 1 1 d . . . G 2
H13F H 0.4684 0.2909 0.1219 0.416 Uiso 1 1 d . . . H 2
C53_1 C 0.1168(4) 0.0910(9) 0.4488(3) 0.071(3) Uani 1 1 d . . . . .
C76A_3 C 0.3742(11) -0.204(3) 0.3205(10) 0.060(3) Uani 0.498(19) 1 d . . P C 2

loop_
_atom_site_aniso_label
_atom_site_aniso_U_11
_atom_site_aniso_U_22
_atom_site_aniso_U_33
_atom_site_aniso_U_23
_atom_site_aniso_U_13
_atom_site_aniso_U_12
Dy1 0.02820(19) 0.02652(19) 0.02677(18) -0.00091(14) 0.00483(14) -0.00089(15)
Dy2 0.02365(18) 0.02927(19) 0.02794(18) -0.00539(14) -0.00071(14) -0.00154(15)
Dy3 0.0317(2) 0.02520(18) 0.02177(17) -0.00084(14) -0.00247(14) -0.00062(15)
O1 0.033(3) 0.034(3) 0.052(4) 0.009(3) 0.002(3) 0.003(3)
O2 0.045(3) 0.027(3) 0.037(3) 0.001(2) -0.003(3) -0.009(3)
O3 0.044(3) 0.046(3) 0.027(3) 0.003(2) 0.010(3) 0.002(3)
O4 0.038(3) 0.025(3) 0.045(3) 0.007(2) 0.012(3) 0.006(2)
O5 0.061(4) 0.069(4) 0.042(4) -0.027(3) 0.015(3) -0.008(4)
O6 0.039(3) 0.019(3) 0.044(3) -0.001(2) 0.007(3) 0.007(2)
O7 0.034(3) 0.041(3) 0.040(3) -0.011(3) 0.007(3) 0.001(3)
O8 0.041(3) 0.040(3) 0.042(3) 0.004(3) -0.011(3) 0.008(3)
O9 0.021(3) 0.046(3) 0.062(4) -0.001(3) -0.007(3) -0.005(3)
O10 0.028(3) 0.119(6) 0.051(4) -0.026(4) 0.005(3) -0.002(4)
O11 0.045(4) 0.033(3) 0.048(4) 0.000(3) -0.013(3) 0.005(3)
O12 0.048(4) 0.033(3) 0.034(3) 0.000(2) -0.010(3) -0.004(3)
O13 0.029(3) 0.043(3) 0.030(3) -0.003(2) 0.002(2) -0.003(3)
O14 0.047(3) 0.035(3) 0.024(3) 0.000(2) 0.004(2) -0.001(3)
O15 0.039(3) 0.030(3) 0.028(3) -0.004(2) -0.010(2) 0.001(2)
O16 0.049(4) 0.029(3) 0.034(3) 0.006(2) 0.005(3) 0.005(3)
O17 0.045(3) 0.022(3) 0.036(3) -0.006(2) -0.002(3) -0.001(2)
O18 0.045(3) 0.024(3) 0.032(3) -0.002(2) -0.006(3) 0.000(3)
N1 0.026(3) 0.019(3) 0.020(3) -0.001(2) 0.000(2) 0.002(3)
N2 0.026(3) 0.037(4) 0.018(3) 0.003(3) 0.000(2) -0.002(3)
N3 0.028(3) 0.034(3) 0.018(3) 0.002(3) -0.005(2) -0.007(3)
N4 0.026(3) 0.028(3) 0.024(3) -0.007(3) 0.004(3) -0.009(3)
N5 0.028(3) 0.035(4) 0.024(3) -0.001(3) 0.005(3) 0.001(3)
N6 0.025(3) 0.023(3) 0.026(3) 0.002(2) 0.002(3) 0.003(3)
C1 0.025(4) 0.018(3) 0.021(3) -0.001(3) 0.000(3) -0.001(3)
C2 0.016(3) 0.019(3) 0.024(3) -0.004(3) 0.002(3) -0.005(3)
C3 0.016(3) 0.018(3) 0.028(4) 0.002(3) -0.005(3) 0.002(3)
C4 0.023(4) 0.043(5) 0.030(4) 0.005(3) 0.003(3) 0.003(4)
C5 0.022(4) 0.049(5) 0.047(5) 0.009(4) -0.004(4) -0.005(4)
C6 0.020(4) 0.059(6) 0.041(5) 0.003(4) -0.006(3) 0.001(4)
C7 0.030(4) 0.055(5) 0.027(4) 0.003(4) -0.007(3) -0.003(4)
C8 0.023(4) 0.030(4) 0.025(4) -0.001(3) -0.002(3) 0.002(3)
C9 0.022(4) 0.022(4) 0.023(3) 0.001(3) -0.002(3) 0.003(3)
C10 0.026(4) 0.016(3) 0.028(4) 0.000(3) 0.001(3) 0.003(3)
C11 0.038(5) 0.039(5) 0.029(4) -0.003(3) 0.009(3) -0.016(4)
C12 0.036(5) 0.059(6) 0.027(4) -0.007(4) 0.006(3) -0.020(4)
C13 0.068(7) 0.087(8) 0.028(5) -0.009(5) 0.007(4) -0.043(6)
C14 0.058(6) 0.116(9) 0.040(5) -0.020(6) 0.027(5) -0.056(7)
C15 0.034(5) 0.066(6) 0.039(5) -0.015(4) 0.013(4) -0.026(5)
C16 0.033(4) 0.040(5) 0.028(4) -0.009(3) 0.012(3) -0.019(4)
C17 0.027(4) 0.021(4) 0.021(3) -0.008(3) 0.001(3) -0.003(3)
C18 0.023(4) 0.022(4) 0.026(4) 0.000(3) -0.006(3) -0.006(3)
C19 0.035(4) 0.032(4) 0.030(4) 0.001(3) 0.000(3) -0.010(4)
C20 0.039(5) 0.084(7) 0.033(5) 0.014(5) -0.008(4) -0.016(5)
C21 0.049(6) 0.111(9) 0.031(5) 0.012(5) -0.009(4) -0.024(6)
C22 0.062(7) 0.119(10) 0.024(4) 0.013(5) -0.004(4) -0.027(7)
C23 0.040(5) 0.083(7) 0.022(4) 0.003(4) 0.000(4) -0.018(5)
C24 0.035(4) 0.029(4) 0.028(4) 0.006(3) -0.001(3) -0.004(3)
C25 0.087(14) 0.079(14) 0.076(14) 0.010(11) -0.003(11) -0.008(12)
C25A 0.112(15) 0.120(17) 0.088(12) -0.002(11) 0.011(10) 0.002(14)
C26 0.085(14) 0.058(13) 0.071(13) 0.009(11) 0.019(11) -0.005(11)
C26A 0.082(10) 0.083(15) 0.148(18) 0.014(14) 0.019(11) -0.008(11)
C27 0.093(15) 0.087(14) 0.089(14) -0.015(11) -0.005(12) -0.016(12)
C27A 0.143(18) 0.061(12) 0.139(17) -0.024(11) 0.021(15) 0.009(11)
C28 0.067(11) 0.055(11) 0.067(10) 0.001(7) 0.011(7) -0.002(8)
C28A 0.070(9) 0.029(8) 0.064(9) 0.016(6) 0.027(7) 0.004(7)
C29 0.105(8) 0.061(6) 0.083(7) 0.011(5) 0.044(6) 0.018(6)
C30 0.096(10) 0.057(7) 0.081(8) 0.013(6) 0.015(7) 0.006(7)
C31 0.081(8) 0.070(8) 0.058(7) 0.001(6) 0.016(6) -0.001(7)
C32 0.055(6) 0.100(7) 0.072(6) -0.011(6) 0.009(5) 0.046(6)
C33 0.057(7) 0.081(8) 0.146(11) 0.018(8) 0.012(8) 0.027(7)
C34 0.099(10) 0.097(9) 0.102(10) 0.002(8) 0.020(8) -0.001(8)
C35 0.163(14) 0.157(13) 0.101(10) 0.060(10) 0.039(10) 0.026(11)
C36 0.093(9) 0.094(9) 0.095(9) 0.039(7) -0.018(7) 0.026(8)
C37 0.072(8) 0.100(9) 0.111(10) 0.027(8) 0.016(7) 0.041(7)
C38 0.136(12) 0.079(9) 0.169(13) 0.028(9) -0.034(11) 0.030(9)
C39 0.066(6) 0.054(5) 0.080(6) 0.018(5) 0.009(5) 0.021(5)
C40 0.053(6) 0.040(6) 0.064(6) 0.014(5) 0.013(5) 0.011(5)
C41 0.066(7) 0.016(4) 0.099(8) 0.000(5) 0.016(6) -0.001(5)
C42 0.055(6) 0.040(5) 0.040(5) 0.002(4) 0.013(4) -0.009(4)
C43 0.078(8) 0.049(6) 0.066(7) -0.003(5) 0.005(6) -0.038(6)
C44 0.051(7) 0.055(7) 0.054(6) -0.004(6) 0.003(5) -0.009(6)
C44A 0.050(9) 0.060(9) 0.067(9) -0.002(8) -0.005(8) -0.014(8)
C45 0.046(6) 0.063(7) 0.076(7) -0.006(6) -0.004(6) -0.017(6)
C45A 0.054(9) 0.062(9) 0.069(9) -0.006(9) -0.002(8) -0.021(9)
C46 0.057(7) 0.057(7) 0.062(7) -0.002(6) 0.000(6) -0.022(6)
C46A 0.040(8) 0.042(8) 0.045(8) -0.009(7) -0.002(7) -0.021(8)
C47 0.086(8) 0.066(7) 0.061(7) 0.013(5) 0.006(6) 0.001(6)
C48 0.072(8) 0.070(8) 0.117(10) -0.015(7) -0.014(7) 0.005(6)
C49 0.120(12) 0.149(14) 0.064(8) -0.031(8) 0.001(8) 0.000(11)
C50 0.051(5) 0.049(5) 0.038(5) 0.001(4) 0.010(4) -0.014(4)
C51 0.123(12) 0.043(6) 0.106(10) 0.003(6) 0.066(9) -0.002(7)
C52 0.101(10) 0.072(8) 0.062(7) -0.007(6) 0.027(7) -0.028(7)
C54 0.103(8) 0.091(7) 0.081(7) -0.049(6) 0.009(6) -0.002(7)
C55 0.291(19) 0.133(13) 0.159(15) -0.074(12) -0.054(14) 0.050(14)
C56 0.185(14) 0.116(11) 0.103(11) -0.043(9) 0.013(10) -0.040(11)
C57 0.158(14) 0.174(14) 0.210(16) -0.133(12) 0.058(12) -0.074(12)
C58 0.089(9) 0.160(13) 0.100(10) -0.028(9) 0.044(8) -0.004(9)
C59 0.130(11) 0.135(11) 0.065(8) -0.051(8) 0.007(8) 0.026(9)
C60 0.167(13) 0.082(9) 0.114(10) -0.043(8) 0.062(10) -0.011(9)
C61 0.068(6) 0.067(6) 0.067(6) -0.017(5) 0.015(5) 0.018(5)
C62 0.032(4) 0.048(5) 0.056(5) -0.017(4) 0.001(4) 0.008(4)
C63 0.054(5) 0.036(4) 0.058(5) -0.005(4) -0.013(4) 0.010(4)
C64 0.052(5) 0.033(4) 0.058(5) 0.003(4) -0.019(4) -0.003(4)
C65 0.085(7) 0.050(5) 0.065(6) 0.007(5) -0.022(5) -0.002(5)
C66 0.173(13) 0.052(7) 0.108(10) 0.015(7) -0.052(9) 0.002(8)
C67 0.104(9) 0.060(6) 0.053(6) 0.008(5) -0.031(6) 0.004(6)
C68 0.115(10) 0.097(9) 0.085(8) 0.047(7) -0.023(8) -0.049(8)
C69 0.123(11) 0.166(13) 0.088(9) -0.021(9) -0.050(9) 0.045(10)
C70 0.125(12) 0.142(13) 0.153(13) 0.001(11) -0.016(11) -0.033(11)
C71 0.152(13) 0.116(11) 0.104(10) 0.017(9) -0.070(9) -0.015(10)
C72 0.057(6) 0.076(6) 0.069(6) 0.008(5) -0.024(5) 0.009(5)
C73 0.058(7) 0.073(8) 0.059(6) 0.001(6) -0.010(5) -0.006(6)
C74 0.103(10) 0.046(6) 0.098(9) 0.001(6) -0.046(8) 0.008(7)
C75 0.056(7) 0.057(7) 0.094(9) -0.013(6) -0.030(6) -0.018(6)
C76 0.055(6) 0.051(6) 0.068(6) -0.006(5) -0.020(5) 0.004(5)
C77 0.081(14) 0.030(9) 0.074(13) -0.002(9) -0.021(11) 0.011(9)
C77A 0.14(2) 0.15(2) 0.13(2) 0.017(16) 0.003(16) -0.030(17)
C78 0.135(18) 0.041(11) 0.068(13) -0.016(10) 0.007(12) 0.008(12)
C78A 0.17(2) 0.20(3) 0.17(3) -0.018(18) 0.030(18) 0.021(18)
C79 0.077(14) 0.055(12) 0.112(17) -0.011(12) 0.005(13) -0.011(11)
C79A 0.076(14) 0.045(11) 0.098(16) 0.005(11) -0.005(12) -0.008(10)
C80 0.093(10) 0.107(11) 0.167(13) -0.012(10) 0.067(10) 0.020(9)
C81 0.113(11) 0.192(14) 0.109(11) -0.027(11) 0.051(9) 0.025(11)
C82 0.065(8) 0.154(13) 0.183(14) -0.043(11) 0.034(9) 0.006(9)
C83 0.071(7) 0.116(8) 0.108(8) -0.007(7) 0.034(6) 0.015(7)
C84 0.055(7) 0.090(9) 0.091(9) -0.014(7) 0.000(6) 0.011(7)
C85 0.055(7) 0.097(10) 0.090(9) -0.008(8) 0.000(7) -0.013(7)
C86 0.050(6) 0.055(6) 0.093(7) -0.007(5) -0.004(5) -0.001(5)
C87 0.030(6) 0.042(7) 0.059(8) -0.001(6) -0.013(5) -0.013(5)
C87A 0.114(15) 0.113(15) 0.113(15) -0.002(8) 0.005(8) -0.004(8)
C88 0.118(16) 0.107(14) 0.096(13) -0.018(11) -0.023(12) -0.002(12)
C88A 0.108(18) 0.093(18) 0.106(18) -0.009(14) 0.000(14) -0.006(14)
C89 0.065(10) 0.051(9) 0.088(12) -0.006(9) -0.011(9) -0.016(8)
C89A 0.115(19) 0.120(18) 0.109(18) -0.001(14) -0.006(14) -0.001(14)
C90 0.056(11) 0.102(13) 0.151(17) -0.026(13) -0.001(11) -0.012(10)
C90A 0.137(19) 0.134(19) 0.127(19) 0.003(14) 0.009(14) -0.004(14)
C91 0.052(6) 0.041(6) 0.188(12) 0.031(7) 0.009(7) -0.008(5)
C92 0.071(7) 0.036(5) 0.114(9) 0.005(6) -0.009(6) 0.005(5)
C93 0.120(10) 0.055(7) 0.084(7) -0.028(6) -0.008(7) 0.005(7)
C94 0.059(5) 0.024(4) 0.076(6) 0.004(4) 0.003(5) 0.005(4)
C95 0.051(5) 0.033(4) 0.027(4) 0.004(3) 0.007(4) 0.000(4)
C96 0.045(5) 0.032(4) 0.036(4) 0.009(4) -0.005(4) 0.008(4)
C97 0.037(5) 0.034(4) 0.027(4) 0.004(3) -0.001(3) -0.001(4)
C98 0.050(5) 0.047(5) 0.037(5) -0.010(4) -0.023(4) 0.007(4)
C99 0.092(9) 0.073(8) 0.096(9) 0.027(7) -0.059(7) -0.040(7)
C100 0.098(9) 0.106(10) 0.056(7) -0.043(6) -0.028(6) 0.037(8)
C101 0.066(7) 0.068(7) 0.053(6) -0.004(5) -0.028(5) 0.016(6)
C102 0.076(7) 0.057(6) 0.045(6) 0.014(5) -0.003(5) -0.005(6)
C103 0.072(7) 0.059(6) 0.066(7) 0.019(5) 0.025(6) -0.002(6)
C104 0.097(9) 0.045(6) 0.068(7) 0.017(5) 0.006(6) 0.001(6)
C105 0.058(6) 0.032(5) 0.044(5) 0.015(4) 0.007(4) -0.001(4)
C106 0.040(5) 0.035(5) 0.050(5) 0.005(4) 0.001(4) -0.002(4)
C107 0.057(6) 0.025(4) 0.062(6) -0.003(4) 0.002(5) 0.003(4)
C108 0.040(5) 0.038(5) 0.054(6) -0.002(4) -0.010(4) 0.002(4)
C109 0.059(6) 0.039(5) 0.048(5) -0.013(4) -0.002(5) -0.002(5)
C110 0.120(8) 0.083(7) 0.081(7) -0.018(6) 0.000(6) -0.030(7)
C111 0.127(9) 0.149(10) 0.131(9) -0.056(8) 0.009(8) 0.027(8)
C112 0.160(9) 0.078(7) 0.073(7) -0.016(6) 0.015(7) -0.012(7)
C113 0.053(6) 0.085(7) 0.054(6) -0.002(5) -0.008(5) 0.025(6)
C114 0.045(6) 0.100(8) 0.080(7) -0.025(7) -0.021(5) 0.007(6)
C115 0.062(7) 0.106(9) 0.068(7) -0.028(7) 0.003(6) 0.023(7)
C116 0.033(4) 0.061(5) 0.055(5) -0.013(4) 0.008(4) 0.006(4)
C117 0.039(5) 0.048(5) 0.038(5) -0.009(4) 0.008(4) -0.003(4)
C118 0.053(6) 0.063(6) 0.041(5) -0.009(5) 0.015(4) 0.006(5)
C119 0.062(6) 0.046(5) 0.036(5) -0.001(4) 0.012(4) -0.008(5)
C120 0.081(6) 0.055(5) 0.042(5) 0.001(4) 0.020(5) -0.004(5)
C121 0.121(10) 0.108(9) 0.045(6) 0.003(6) 0.027(7) 0.016(8)
C122 0.120(10) 0.101(9) 0.049(6) 0.006(6) -0.001(7) 0.011(8)
C123 0.152(12) 0.086(8) 0.060(7) 0.018(6) 0.019(8) -0.027(8)
C138 0.144(7) 0.142(7) 0.142(6) -0.025(5) 0.011(5) 0.022(5)
C139 0.148(7) 0.143(7) 0.142(6) -0.016(5) 0.009(6) 0.026(6)
C140 0.156(7) 0.163(7) 0.153(7) -0.005(6) 0.007(6) 0.015(6)
C141 0.156(7) 0.173(7) 0.157(7) -0.007(6) 0.005(6) 0.010(6)
C142 0.142(7) 0.156(7) 0.137(6) -0.016(5) 0.012(5) 0.023(6)
C143 0.154(7) 0.147(6) 0.139(6) -0.021(5) 0.023(6) 0.020(5)
C144 0.221(13) 0.185(12) 0.188(12) 0.003(9) 0.030(12) -0.009(10)
C128 0.195(7) 0.199(8) 0.196(7) 0.002(6) 0.020(6) -0.011(6)
C126 0.194(7) 0.190(7) 0.193(7) 0.003(6) 0.023(6) -0.007(6)
C127 0.192(7) 0.179(7) 0.190(7) 0.009(6) 0.021(6) -0.004(6)
C125 0.191(7) 0.177(7) 0.194(8) 0.013(6) 0.022(6) 0.001(6)
C124 0.192(7) 0.174(7) 0.193(7) 0.011(6) 0.026(6) 0.003(6)
C129 0.203(7) 0.188(7) 0.192(7) 0.000(6) 0.014(6) -0.007(6)
C130 0.267(13) 0.236(14) 0.221(12) -0.034(11) -0.002(11) -0.027(12)
C135 0.346(17) 0.345(17) 0.345(17) 0.0000(10) 0.037(2) -0.0002(10)
C136 0.213(11) 0.213(11) 0.213(11) 0.0000(10) 0.0225(15) -0.0003(10)
C131 0.184(9) 0.184(9) 0.184(9) 0.0001(10) 0.0198(14) 0.0003(10)
C132 0.229(11) 0.229(11) 0.229(11) 0.0000(10) 0.0241(16) 0.0002(10)
C133 0.245(12) 0.245(12) 0.245(12) 0.0001(10) 0.0258(16) 0.0001(10)
C134 0.271(13) 0.270(13) 0.271(13) 0.0001(10) 0.0285(17) -0.0001(10)
C137 0.29(2) 0.29(2) 0.25(2) 0.023(17) 0.011(17) -0.039(17)
C53_1 0.077(8) 0.075(8) 0.064(7) -0.006(6) 0.016(6) -0.012(7)
C76A_3 0.055(6) 0.051(6) 0.068(6) -0.006(5) -0.020(5) 0.004(5)

loop_
_atom_type_symbol
_atom_type_description
_atom_type_scat_dispersion_real
_atom_type_scat_dispersion_imag
_atom_type_scat_source
C C 0.0033 0.0016 'International Tables Vol C Tables 4.2.6.8 and 6.1.1.4'
H H 0.0000 0.0000 'International Tables Vol C Tables 4.2.6.8 and 6.1.1.4'
Dy Dy -0.1892 4.4098 'International Tables Vol C Tables 4.2.6.8 and 6.1.1.4'
N N 0.0061 0.0033 'International Tables Vol C Tables 4.2.6.8 and 6.1.1.4'
O O 0.0106 0.0060 'International Tables Vol C Tables 4.2.6.8 and 6.1.1.4'

loop_
_geom_angle_atom_site_label_1
_geom_angle_atom_site_label_2
_geom_angle_atom_site_label_3
_geom_angle
O1 Dy1 O2 72.7(2)
O1 Dy1 O3 77.1(2)
O1 Dy1 O6 137.69(19)
O1 Dy1 N1 91.52(19)
O1 Dy1 N2 66.37(19)
O2 Dy1 O6 127.49(18)
O2 Dy1 N1 76.36(18)
O2 Dy1 N2 119.27(19)
O3 Dy1 O2 76.89(19)
O3 Dy1 O6 138.47(19)
O3 Dy1 N1 153.00(18)
O3 Dy1 N2 130.49(18)
O4 Dy1 O1 146.31(19)
O4 Dy1 O2 78.4(2)
O4 Dy1 O3 79.92(19)
O4 Dy1 O5 89.4(2)
O4 Dy1 O6 74.54(18)
O4 Dy1 N1 98.15(18)
O4 Dy1 N2 145.76(18)
O5 Dy1 O1 106.8(2)
O5 Dy1 O2 149.0(2)
O5 Dy1 O3 73.0(2)
O5 Dy1 O6 74.5(2)
O5 Dy1 N1 134.0(2)
O5 Dy1 N2 86.5(2)
O6 Dy1 N1 64.27(17)
O6 Dy1 N2 71.60(18)
N2 Dy1 N1 62.43(17)
O7 Dy2 O9 75.6(2)
O7 Dy2 O11 129.1(2)
O7 Dy2 N3 68.16(19)
O7 Dy2 N4 107.91(19)
O8 Dy2 O7 87.1(2)
O8 Dy2 O9 76.0(2)
O8 Dy2 O11 74.4(2)
O8 Dy2 O12 149.6(2)
O8 Dy2 N3 98.29(19)
O8 Dy2 N4 144.87(19)
O9 Dy2 N3 143.6(2)
O9 Dy2 N4 137.80(19)
O10 Dy2 O7 149.0(2)
O10 Dy2 O8 88.0(2)
O10 Dy2 O9 73.5(2)
O10 Dy2 O11 78.5(3)
O10 Dy2 O12 96.6(3)
O10 Dy2 N3 142.8(2)
O10 Dy2 N4 93.4(2)
O11 Dy2 O9 139.5(2)
O11 Dy2 N3 68.3(2)
O11 Dy2 N4 71.51(19)
O12 Dy2 O7 73.6(2)
O12 Dy2 O9 76.6(2)
O12 Dy2 O11 135.93(19)
O12 Dy2 N3 96.01(19)
O12 Dy2 N4 65.07(18)
N3 Dy2 N4 61.12(17)
O13 Dy3 O17 77.87(19)
O13 Dy3 N5 67.96(18)
O13 Dy3 N6 112.57(17)
O14 Dy3 O13 73.88(19)
O14 Dy3 O15 87.15(19)
O14 Dy3 O16 145.13(19)
O14 Dy3 O17 77.53(19)
O14 Dy3 O18 79.27(19)
O14 Dy3 N5 100.03(18)
O14 Dy3 N6 149.46(18)
O15 Dy3 O13 149.95(18)
O15 Dy3 O17 75.36(18)
O15 Dy3 O18 72.66(18)
O15 Dy3 N5 139.82(18)
O15 Dy3 N6 95.68(18)
O16 Dy3 O13 81.81(19)
O16 Dy3 O15 103.00(19)
O16 Dy3 O17 73.14(19)
O16 Dy3 O18 135.58(19)
O16 Dy3 N5 93.38(19)
O16 Dy3 N6 63.67(18)
O17 Dy3 N5 144.82(19)
O17 Dy3 N6 132.64(18)
O18 Dy3 O13 124.31(19)
O18 Dy3 O17 141.07(18)
O18 Dy3 N5 70.06(18)
O18 Dy3 N6 72.68(17)
N5 Dy3 N6 59.27(17)
C40 O1 Dy1 136.3(6)
C42 O2 Dy1 134.2(6)
C51 O3 Dy1 144.1(7)
C31 O4 Dy1 136.3(7)
C53_1 O5 Dy1 133.4(7)
C29 O6 Dy1 137.3(7)
C62 O7 Dy2 132.5(6)
C73 O8 Dy2 135.8(6)
C86 O9 Dy2 138.9(7)
C84 O10 Dy2 132.1(7)
C75 O11 Dy2 137.5(6)
C64 O12 Dy2 134.0(5)
C117 O13 Dy3 133.0(5)
C119 O14 Dy3 134.3(5)
C97 O15 Dy3 136.7(5)
C106 O16 Dy3 136.9(5)
C108 O17 Dy3 135.8(6)
C95 O18 Dy3 137.9(5)
C2 N1 Dy1 119.1(4)
C2 N1 C3 117.4(6)
C3 N1 Dy1 123.3(4)
C1 N2 Dy1 121.1(4)
C1 N2 C24 116.8(6)
C24 N2 Dy1 122.1(5)
C18 N3 Dy2 120.7(4)
C18 N3 C19 116.6(6)
C19 N3 Dy2 122.1(4)
C16 N4 Dy2 122.8(4)
C17 N4 Dy2 120.2(4)
C17 N4 C16 116.1(6)
C10 N5 Dy3 119.0(5)
C10 N5 C11 116.7(6)
C11 N5 Dy3 121.5(5)
C8 N6 Dy3 123.3(4)
C9 N6 Dy3 116.8(4)
C9 N6 C8 117.2(6)
N2 C1 C2 117.5(6)
N2 C1 C18 122.3(6)
C18 C1 C2 120.2(6)
N1 C2 C1 119.5(6)
N1 C2 C9 120.8(6)
C9 C2 C1 119.6(6)
N1 C3 C4 120.0(6)
N1 C3 C8 120.8(6)
C8 C3 C4 119.2(6)
C3 C4 H4 120.2
C5 C4 C3 119.6(7)
C5 C4 H4 120.2
C4 C5 H5 119.4
C4 C5 C6 121.2(7)
C6 C5 H5 119.4
C5 C6 H6 119.4
C7 C6 C5 121.1(7)
C7 C6 H6 119.4
C6 C7 H7 120.3
C6 C7 C8 119.5(7)
C8 C7 H7 120.3
N6 C8 C3 121.3(6)
N6 C8 C7 119.4(7)
C3 C8 C7 119.3(7)
N6 C9 C2 122.2(6)
N6 C9 C10 117.8(6)
C2 C9 C10 120.0(6)
N5 C10 C9 117.3(6)
N5 C10 C17 121.7(7)
C17 C10 C9 120.9(6)
N5 C11 C12 118.7(7)
N5 C11 C16 120.7(7)
C16 C11 C12 120.5(7)
C11 C12 H12 120.4
C13 C12 C11 119.1(8)
C13 C12 H12 120.4
C12 C13 H13 119.2
C12 C13 C14 121.6(8)
C14 C13 H13 119.2
C13 C14 H14 119.9
C15 C14 C13 120.3(8)
C15 C14 H14 119.9
C14 C15 H15 119.9
C14 C15 C16 120.1(8)
C16 C15 H15 119.9
N4 C16 C11 122.0(7)
N4 C16 C15 119.7(7)
C11 C16 C15 118.2(7)
N4 C17 C10 122.4(6)
N4 C17 C18 119.1(6)
C10 C17 C18 118.5(6)
N3 C18 C1 122.0(6)
N3 C18 C17 117.4(6)
C1 C18 C17 120.7(6)
N3 C19 C20 119.4(7)
N3 C19 C24 120.7(7)
C20 C19 C24 119.9(7)
C19 C20 H20 120.0
C21 C20 C19 120.0(9)
C21 C20 H20 120.0
C20 C21 H21 119.7
C20 C21 C22 120.5(8)
C22 C21 H21 119.7
C21 C22 H22 119.3
C23 C22 C21 121.4(8)
C23 C22 H22 119.3
C22 C23 H23 120.1
C22 C23 C24 119.8(8)
C24 C23 H23 120.1
N2 C24 C19 121.3(7)
N2 C24 C23 120.3(7)
C23 C24 C19 118.4(7)
H25A C25 H25B 109.5
H25A C25 H25C 109.5
H25B C25 H25C 109.5
C28 C25 H25A 109.5
C28 C25 H25B 109.5
C28 C25 H25C 109.5
H25D C25A H25E 109.5
H25D C25A H25F 109.5
H25E C25A H25F 109.5
C28A C25A H25D 109.5
C28A C25A H25E 109.5
C28A C25A H25F 109.5
H26A C26 H26B 109.5
H26A C26 H26C 109.5
H26B C26 H26C 109.5
C28 C26 H26A 109.5
C28 C26 H26B 109.5
C28 C26 H26C 109.5
H26D C26A H26E 109.5
H26D C26A H26F 109.5
H26E C26A H26F 109.5
C28A C26A H26D 109.5
C28A C26A H26E 109.5
C28A C26A H26F 109.5
H27A C27 H27B 109.5
H27A C27 H27C 109.5
H27B C27 H27C 109.5
C28 C27 H27A 109.5
C28 C27 H27B 109.5
C28 C27 H27C 109.5
H27D C27A H27E 109.5
H27D C27A H27F 109.5
H27E C27A H27F 109.5
C28A C27A H27D 109.5
C28A C27A H27E 109.5
C28A C27A H27F 109.5
C26 C28 C25 105.4(15)
C27 C28 C25 107.7(16)
C27 C28 C26 108.6(16)
C29 C28 C25 112.3(18)
C29 C28 C26 113.3(18)
C29 C28 C27 109.3(18)
C25A C28A C29 103.8(14)
C26A C28A C25A 110.9(13)
C26A C28A C27A 113.1(14)
C26A C28A C29 108.0(15)
C27A C28A C25A 108.7(13)
C27A C28A C29 111.9(14)
O6 C29 C28 118.3(13)
O6 C29 C28A 122.5(11)
O6 C29 C30 122.7(10)
C30 C29 C28 117.2(12)
C30 C29 C28A 111.7(11)
C29 C30 H30 119.3
C31 C30 C29 121.3(11)
C31 C30 H30 119.3
O4 C31 C30 125.3(11)
O4 C31 C32 111.3(10)
C30 C31 C32 123.4(11)
C33 C32 C31 108.4(9)
C33 C32 C34 109.9(10)
C34 C32 C31 106.7(11)
C35 C32 C31 107.9(11)
C35 C32 C33 115.8(14)
C35 C32 C34 107.9(11)
C32 C33 H33A 109.5
C32 C33 H33B 109.5
C32 C33 H33C 109.5
H33A C33 H33B 109.5
H33A C33 H33C 109.5
H33B C33 H33C 109.5
C32 C34 H34A 109.5
C32 C34 H34B 109.5
C32 C34 H34C 109.5
H34A C34 H34B 109.5
H34A C34 H34C 109.5
H34B C34 H34C 109.5
C32 C35 H35A 107.8
C32 C35 H35B 108.3
C32 C35 H35C 110.1
H35A C35 H35B 108.7
H35A C35 H35C 110.6
H35B C35 H35C 111.2
H36A C36 H36B 109.5
H36A C36 H36C 109.5
H36B C36 H36C 109.5
C39 C36 H36A 109.5
C39 C36 H36B 109.5
C39 C36 H36C 109.5
H37A C37 H37B 109.5
H37A C37 H37C 109.5
H37B C37 H37C 109.5
C39 C37 H37A 109.5
C39 C37 H37B 109.5
C39 C37 H37C 109.5
H38A C38 H38B 109.5
H38A C38 H38C 109.5
H38B C38 H38C 109.5
C39 C38 H38A 109.5
C39 C38 H38B 109.5
C39 C38 H38C 109.5
C36 C39 C37 105.7(11)
C36 C39 C40 107.3(9)
C38 C39 C36 108.9(11)
C38 C39 C37 113.2(11)
C38 C39 C40 114.3(11)
C40 C39 C37 106.9(9)
O1 C40 C39 115.4(9)
O1 C40 C41 123.9(9)
C41 C40 C39 120.6(9)
C40 C41 H41 118.7
C42 C41 C40 122.6(8)
C42 C41 H41 118.7
O2 C42 C41 125.2(9)
O2 C42 C43 115.4(8)
C41 C42 C43 119.4(8)
C42 C43 C45 109.0(8)
C42 C43 C46A 102.1(14)
C44 C43 C42 110.0(9)
C44 C43 C45 106.1(10)
C44 C43 C46 114.7(10)
C44A C43 C42 107.6(17)
C44A C43 C46A 93(2)
C45A C43 C42 109(2)
C45A C43 C44A 131(3)
C45A C43 C46A 110(3)
C46 C43 C42 111.8(9)
C46 C43 C45 104.8(11)
C43 C44 H44A 109.5
C43 C44 H44B 109.5
C43 C44 H44C 109.5
H44A C44 H44B 109.5
H44A C44 H44C 109.5
H44B C44 H44C 109.5
C43 C44A H44D 109.5
C43 C44A H44E 109.5
C43 C44A H44F 109.5
H44D C44A H44E 109.5
H44D C44A H44F 109.5
H44E C44A H44F 109.5
C43 C45 H45A 109.5
C43 C45 H45B 109.5
C43 C45 H45C 109.5
H45A C45 H45B 109.5
H45A C45 H45C 109.5
H45B C45 H45C 109.5
C43 C45A H45D 109.5
C43 C45A H45E 109.5
C43 C45A H45F 109.5
H45D C45A H45E 109.5
H45D C45A H45F 109.5
H45E C45A H45F 109.5
C43 C46 H46A 109.5
C43 C46 H46B 109.5
C43 C46 H46C 109.5
H46A C46 H46B 109.5
H46A C46 H46C 109.5
H46B C46 H46C 109.5
C43 C46A H46D 109.6
C43 C46A H46E 109.6
C43 C46A H46F 109.6
H46D C46A H46E 109.4
H46D C46A H46F 109.4
H46E C46A H46F 109.3
H47A C47 H47B 109.5
H47A C47 H47C 109.5
H47B C47 H47C 109.5
C50 C47 H47A 109.5
C50 C47 H47B 109.5
C50 C47 H47C 109.5
H48A C48 H48B 109.5
H48A C48 H48C 109.5
H48B C48 H48C 109.5
C50 C48 H48A 109.5
C50 C48 H48B 109.5
C50 C48 H48C 109.5
H49A C49 H49B 109.5
H49A C49 H49C 109.5
H49B C49 H49C 109.5
C50 C49 H49A 109.5
C50 C49 H49B 109.5
C50 C49 H49C 109.5
C47 C50 C49 108.5(9)
C48 C50 C47 108.7(9)
C48 C50 C49 109.0(10)
C48 C50 C51 109.2(10)
C51 C50 C47 107.9(9)
C51 C50 C49 113.4(10)
O3 C51 C50 122.6(10)
O3 C51 C52 118.2(10)
C52 C51 C50 118.7(10)
C51 C52 H52 118.5
C53_1 C52 C51 123.0(10)
C53_1 C52 H52 118.5
C55 C54 C56 108.2(12)
C55 C54 C53_1 103.4(12)
C57 C54 C55 120.7(19)
C57 C54 C56 106.7(12)
C57 C54 C53_1 109.0(12)
C53_1 C54 C56 108.4(12)
C54 C55 H55A 113.2
C54 C55 H55B 100.7
C54 C55 H55C 105.6
H55A C55 H55B 111.6
H55A C55 H55C 120.5
H55B C55 H55C 102.9
C54 C56 H56A 109.5
C54 C56 H56B 109.5
C54 C56 H56C 109.5
H56A C56 H56B 109.5
H56A C56 H56C 109.5
H56B C56 H56C 109.5
C54 C57 H57A 109.5
C54 C57 H57B 109.5
C54 C57 H57C 109.5
H57A C57 H57B 109.5
H57A C57 H57C 109.5
H57B C57 H57C 109.5
H58A C58 H58B 109.5
H58A C58 H58C 109.5
H58B C58 H58C 109.5
C61 C58 H58A 109.5
C61 C58 H58B 109.5
C61 C58 H58C 109.5
H59A C59 H59B 109.5
H59A C59 H59C 109.5
H59B C59 H59C 109.5
C61 C59 H59A 109.5
C61 C59 H59B 109.5
C61 C59 H59C 109.5
H60A C60 H60B 109.5
H60A C60 H60C 109.5
H60B C60 H60C 109.5
C61 C60 H60A 109.5
C61 C60 H60B 109.5
C61 C60 H60C 109.5
C58 C61 C59 110.7(12)
C58 C61 C60 109.1(11)
C58 C61 C62 108.6(10)
C59 C61 C60 107.2(12)
C59 C61 C62 109.1(9)
C62 C61 C60 112.2(10)
O7 C62 C61 115.1(9)
O7 C62 C63 125.1(8)
C63 C62 C61 119.8(8)
C62 C63 H63 117.9
C64 C63 C62 124.3(8)
C64 C63 H63 117.9
O12 C64 C63 124.3(8)
O12 C64 C65 113.5(9)
C63 C64 C65 122.3(9)
C64 C65 C66 113.5(10)
C64 C65 C67 107.6(9)
C67 C65 C66 107.7(10)
C68 C65 C64 107.4(9)
C68 C65 C66 110.4(11)
C68 C65 C67 110.3(10)
C65 C66 H66A 109.5
C65 C66 H66B 109.5
C65 C66 H66C 109.5
H66A C66 H66B 109.5
H66A C66 H66C 109.5
H66B C66 H66C 109.5
C65 C67 H67A 109.5
C65 C67 H67B 109.5
C65 C67 H67C 109.5
H67A C67 H67B 109.5
H67A C67 H67C 109.5
H67B C67 H67C 109.5
C65 C68 H68A 109.5
C65 C68 H68B 109.5
C65 C68 H68C 109.5
H68A C68 H68B 109.5
H68A C68 H68C 109.5
H68B C68 H68C 109.5
H69A C69 H69B 109.5
H69A C69 H69C 109.5
H69B C69 H69C 109.5
C72 C69 H69A 109.5
C72 C69 H69B 109.5
C72 C69 H69C 109.5
H70A C70 H70B 109.5
H70A C70 H70C 109.5
H70B C70 H70C 109.5
C72 C70 H70A 109.5
C72 C70 H70B 109.5
C72 C70 H70C 109.5
H71A C71 H71B 109.5
H71A C71 H71C 109.5
H71B C71 H71C 109.5
C72 C71 H71A 109.5
C72 C71 H71B 109.5
C72 C71 H71C 109.5
C69 C72 C71 106.2(13)
C69 C72 C73 108.7(10)
C70 C72 C69 112.4(14)
C70 C72 C71 108.4(13)
C70 C72 C73 110.6(12)
C71 C72 C73 110.4(10)
O8 C73 C72 112.2(9)
O8 C73 C74 125.3(9)
C74 C73 C72 122.5(10)
C73 C74 H74 118.9
C73 C74 C75 122.2(10)
C75 C74 H74 118.9
O11 C75 C74 124.4(10)
O11 C75 C76 116.5(13)
O11 C75 C76A_3 116.0(14)
C74 C75 C76 118.7(14)
C74 C75 C76A_3 119.4(15)
C75 C76 C77 113(2)
C75 C76 C78 107(2)
C78 C76 C77 107(2)
C79 C76 C75 107(2)
C79 C76 C77 110(2)
C79 C76 C78 113(2)
C76 C77 H77A 109.5
C76 C77 H77B 109.5
C76 C77 H77C 109.5
H77A C77 H77B 109.5
H77A C77 H77C 109.5
H77B C77 H77C 109.5
H77D C77A H77E 109.5
H77D C77A H77F 109.5
H77E C77A H77F 109.5
C76A_3 C77A H77D 109.5
C76A_3 C77A H77E 109.5
C76A_3 C77A H77F 109.5
C76 C78 H78A 109.5
C76 C78 H78B 109.5
C76 C78 H78C 109.5
H78A C78 H78B 109.5
H78A C78 H78C 109.5
H78B C78 H78C 109.5
H78D C78A H78E 109.5
H78D C78A H78F 109.5
H78E C78A H78F 109.5
C76A_3 C78A H78D 109.5
C76A_3 C78A H78E 109.5
C76A_3 C78A H78F 109.5
C76 C79 H79A 109.5
C76 C79 H79B 109.5
C76 C79 H79C 109.5
H79A C79 H79B 109.5
H79A C79 H79C 109.5
H79B C79 H79C 109.5
H79D C79A H79E 109.5
H79D C79A H79F 109.5
H79E C79A H79F 109.5
C76A_3 C79A H79D 109.5
C76A_3 C79A H79E 109.5
C76A_3 C79A H79F 109.5
H80A C80 H80B 109.5
H80A C80 H80C 109.5
H80B C80 H80C 109.5
C83 C80 H80A 109.5
C83 C80 H80B 109.5
C83 C80 H80C 109.5
H81A C81 H81B 109.5
H81A C81 H81C 109.5
H81B C81 H81C 109.5
C83 C81 H81A 109.5
C83 C81 H81B 109.5
C83 C81 H81C 109.5
H82A C82 H82B 109.5
H82A C82 H82C 109.5
H82B C82 H82C 109.5
C83 C82 H82A 109.5
C83 C82 H82B 109.5
C83 C82 H82C 109.5
C80 C83 C81 108.7(16)
C80 C83 C82 110.5(14)
C80 C83 C84 107.8(12)
C81 C83 C82 109.3(14)
C81 C83 C84 108.1(12)
C82 C83 C84 112.4(13)
O10 C84 C83 112.4(11)
O10 C84 C85 127.6(11)
C85 C84 C83 119.9(12)
C84 C85 H85 118.8
C84 C85 C86 122.4(11)
C86 C85 H85 118.8
O9 C86 C85 121.1(10)
O9 C86 C87 119.3(11)
O9 C86 C87A 128.3(18)
C85 C86 C87 119.4(11)
C85 C86 C87A 109.2(17)
C86 C87 C89 106.9(11)
C86 C87 C90 115.3(14)
C88 C87 C86 105.9(13)
C88 C87 C89 111.3(14)
C88 C87 C90 109.1(13)
C89 C87 C90 108.2(14)
C86 C87A C88A 105(3)
C86 C87A C89A 109(3)
C86 C87A C90A 113(3)
C88A C87A C89A 110.1(19)
C90A C87A C88A 110.3(19)
C90A C87A C89A 109.4(19)
C87 C88 H88A 109.5
C87 C88 H88B 109.5
C87 C88 H88C 109.5
H88A C88 H88B 109.5
H88A C88 H88C 109.5
H88B C88 H88C 109.5
C87A C88A H88D 109.5
C87A C88A H88E 109.5
C87A C88A H88F 109.5
H88D C88A H88E 109.5
H88D C88A H88F 109.5
H88E C88A H88F 109.5
C87 C89 H89A 109.5
C87 C89 H89B 109.5
C87 C89 H89C 109.5
H89A C89 H89B 109.5
H89A C89 H89C 109.5
H89B C89 H89C 109.5
C87A C89A H89D 109.5
C87A C89A H89E 109.5
C87A C89A H89F 109.5
H89D C89A H89E 109.5
H89D C89A H89F 109.5
H89E C89A H89F 109.5
C87 C90 H90A 109.5
C87 C90 H90B 109.5
C87 C90 H90C 109.5
H90A C90 H90B 109.5
H90A C90 H90C 109.5
H90B C90 H90C 109.5
C87A C90A H90D 107.8
C87A C90A H90E 109.3
C87A C90A H90F 109.0
H90D C90A H90E 109.9
H90D C90A H90F 109.7
H90E C90A H90F 111.2
H91A C91 H91B 109.5
H91A C91 H91C 109.5
H91B C91 H91C 109.5
C94 C91 H91A 109.5
C94 C91 H91B 109.5
C94 C91 H91C 109.5
H92A C92 H92B 109.5
H92A C92 H92C 109.5
H92B C92 H92C 109.5
C94 C92 H92A 109.5
C94 C92 H92B 109.5
C94 C92 H92C 109.5
H93A C93 H93B 109.5
H93A C93 H93C 109.5
H93B C93 H93C 109.5
C94 C93 H93A 109.5
C94 C93 H93B 109.5
C94 C93 H93C 109.5
C91 C94 C92 110.0(9)
C91 C94 C93 108.6(10)
C91 C94 C95 108.1(8)
C92 C94 C95 113.1(8)
C93 C94 C92 109.4(9)
C93 C94 C95 107.5(8)
O18 C95 C94 113.9(7)
O18 C95 C96 123.4(7)
C96 C95 C94 122.7(8)
C95 C96 H96 117.7
C97 C96 C95 124.6(7)
C97 C96 H96 117.7
O15 C97 C96 123.4(7)
O15 C97 C98 114.6(7)
C96 C97 C98 122.0(7)
C97 C98 C100 105.4(8)
C97 C98 C101 113.5(7)
C99 C98 C97 108.5(7)
C99 C98 C100 112.7(10)
C99 C98 C101 109.9(9)
C101 C98 C100 106.7(8)
C98 C99 H99A 109.5
C98 C99 H99B 109.5
C98 C99 H99C 109.5
H99A C99 H99B 109.5
H99A C99 H99C 109.5
H99B C99 H99C 109.5
C98 C100 H10A 109.5
C98 C100 H10B 109.5
C98 C100 H10C 109.5
H10A C100 H10B 109.5
H10A C100 H10C 109.5
H10B C100 H10C 109.5
C98 C101 H10D 109.5
C98 C101 H10E 109.5
C98 C101 H10F 109.5
H10D C101 H10E 109.5
H10D C101 H10F 109.5
H10E C101 H10F 109.5
H10G C102 H10H 109.5
H10G C102 H10I 109.5
H10H C102 H10I 109.5
C105 C102 H10G 109.5
C105 C102 H10H 109.5
C105 C102 H10I 109.5
H10J C103 H10K 109.5
H10J C103 H10L 109.5
H10K C103 H10L 109.5
C105 C103 H10J 109.5
C105 C103 H10K 109.5
C105 C103 H10L 109.5
H10M C104 H10N 109.5
H10M C104 H10O 109.5
H10N C104 H10O 109.5
C105 C104 H10M 109.5
C105 C104 H10N 109.5
C105 C104 H10O 109.5
C102 C105 C103 109.5(8)
C102 C105 C104 110.7(8)
C102 C105 C106 106.6(7)
C103 C105 C106 107.8(7)
C104 C105 C103 109.1(8)
C104 C105 C106 113.1(8)
O16 C106 C105 113.7(7)
O16 C106 C107 123.3(8)
C107 C106 C105 123.0(8)
C106 C107 H107 117.8
C106 C107 C108 124.5(8)
C108 C107 H107 117.8
O17 C108 C107 124.3(8)
O17 C108 C109 115.8(8)
C107 C108 C109 120.0(8)
C110 C109 C108 110.5(9)
C111 C109 C108 106.3(9)
C111 C109 C110 105.3(9)
C112 C109 C108 111.4(8)
C112 C109 C110 110.2(9)
C112 C109 C111 113.0(10)
C109 C110 H11A 109.5
C109 C110 H11B 109.5
C109 C110 H11C 109.5
H11A C110 H11B 109.5
H11A C110 H11C 109.5
H11B C110 H11C 109.5
C109 C111 H11D 109.5
C109 C111 H11E 109.5
C109 C111 H11F 109.5
H11D C111 H11E 109.5
H11D C111 H11F 109.5
H11E C111 H11F 109.5
C109 C112 H11G 109.5
C109 C112 H11H 109.5
C109 C112 H11I 109.5
H11G C112 H11H 109.5
H11G C112 H11I 109.5
H11H C112 H11I 109.5
H11J C113 H11K 109.5
H11J C113 H11L 109.5
H11K C113 H11L 109.5
C116 C113 H11J 109.5
C116 C113 H11K 109.5
C116 C113 H11L 109.5
H11M C114 H11N 109.5
H11M C114 H11O 109.5
H11N C114 H11O 109.5
C116 C114 H11M 109.5
C116 C114 H11N 109.5
C116 C114 H11O 109.5
H11P C115 H11Q 109.5
H11P C115 H11R 109.5
H11Q C115 H11R 109.5
C116 C115 H11P 109.5
C116 C115 H11Q 109.5
C116 C115 H11R 109.5
C113 C116 C114 107.9(9)
C113 C116 C117 108.8(7)
C115 C116 C113 109.6(9)
C115 C116 C114 110.7(8)
C115 C116 C117 113.9(8)
C117 C116 C114 105.7(8)
O13 C117 C116 115.9(7)
O13 C117 C118 124.2(8)
C118 C117 C116 119.9(8)
C117 C118 H118 118.2
C119 C118 C117 123.6(8)
C119 C118 H118 118.2
O14 C119 C118 123.9(8)
O14 C119 C120 115.2(8)
C118 C119 C120 120.8(9)
C119 C120 C122 107.9(9)
C121 C120 C119 113.3(9)
C121 C120 C122 106.6(10)
C123 C120 C119 106.4(8)
C123 C120 C121 114.3(10)
C123 C120 C122 108.1(10)
C120 C121 H12A 109.5
C120 C121 H12B 109.5
C120 C121 H12C 109.5
H12A C121 H12B 109.5
H12A C121 H12C 109.5
H12B C121 H12C 109.5
C120 C122 H12D 109.5
C120 C122 H12E 109.5
C120 C122 H12F 109.5
H12D C122 H12E 109.5
H12D C122 H12F 109.5
H12E C122 H12F 109.5
C120 C123 H12G 109.5
C120 C123 H12H 109.5
C120 C123 H12I 109.5
H12G C123 H12H 109.5
H12G C123 H12I 109.5
H12H C123 H12I 109.5
C139 C138 H138 120.0
C139 C138 C143 120.0
C143 C138 H138 120.0
C138 C139 H139 120.0
C138 C139 C140 120.0
C140 C139 H139 120.0
C139 C140 H140 120.0
C141 C140 C139 120.0
C141 C140 H140 120.0
C140 C141 H141 120.0
C140 C141 C142 120.0
C142 C141 H141 120.0
C141 C142 H142 120.0
C143 C142 C141 120.0
C143 C142 H142 120.0
C138 C143 C144 119.7(6)
C142 C143 C138 120.0
C142 C143 C144 118.8(6)
C143 C144 H14A 109.6
C143 C144 H14B 110.4
C143 C144 H14C 109.7
H14A C144 H14B 109.3
H14A C144 H14C 108.4
H14B C144 H14C 109.4
C126 C128 H128 120.0
C126 C128 C129 120.0
C129 C128 H128 120.0
C128 C126 H126 120.0
C128 C126 C127 120.0
C127 C126 H126 120.0
C126 C127 H127 120.0
C125 C127 C126 120.0
C125 C127 H127 120.0
C127 C125 H125 120.0
C127 C125 C124 120.0
C124 C125 H125 120.0
C125 C124 H124 120.0
C129 C124 C125 120.0
C129 C124 H124 120.0
C128 C129 C130 120.9(6)
C124 C129 C128 120.0
C124 C129 C130 117.7(6)
C129 C130 H13A 109.2
C129 C130 H13B 109.4
C129 C130 H13C 109.6
H13A C130 H13B 109.8
H13A C130 H13C 109.3
H13B C130 H13C 109.6
C136 C135 H135 120.0
C136 C135 C134 120.0
C134 C135 H135 120.0
C135 C136 C137 120.01(6)
C131 C136 C135 120.0
C131 C136 C137 119.99(6)
C136 C131 H131 120.0
C136 C131 C132 120.0
C132 C131 H131 120.0
C131 C132 H132 120.0
C133 C132 C131 120.0
C133 C132 H132 120.0
C132 C133 H133 120.0
C132 C133 C134 120.0
C134 C133 H133 120.0
C135 C134 H134 120.0
C133 C134 C135 120.0
C133 C134 H134 120.0
C136 C137 H13D 110.0
C136 C137 H13E 109.0
C136 C137 H13F 109.4
H13D C137 H13E 109.7
H13D C137 H13F 110.4
H13E C137 H13F 108.2
O5 C53_1 C52 126.2(10)
O5 C53_1 C54 110.1(10)
C52 C53_1 C54 123.5(11)
C77A C76A_3 C75 98(3)
C78A C76A_3 C75 112(3)
C78A C76A_3 C77A 114(4)
C78A C76A_3 C79A 117(4)
C79A C76A_3 C75 107(3)
C79A C76A_3 C77A 108(3)

loop_
_geom_bond_atom_site_label_1
_geom_bond_atom_site_label_2
_geom_bond_distance
Dy1 O1 2.297(5)
Dy1 O2 2.307(5)
Dy1 O3 2.298(5)
Dy1 O4 2.256(5)
Dy1 O5 2.268(6)
Dy1 O6 2.342(5)
Dy1 N1 2.669(5)
Dy1 N2 2.646(6)
Dy2 O7 2.292(5)
Dy2 O8 2.271(5)
Dy2 O9 2.315(6)
Dy2 O10 2.251(6)
Dy2 O11 2.300(6)
Dy2 O12 2.285(5)
Dy2 N3 2.694(6)
Dy2 N4 2.699(6)
Dy3 O13 2.308(5)
Dy3 O14 2.259(5)
Dy3 O15 2.291(5)
Dy3 O16 2.263(5)
Dy3 O17 2.318(5)
Dy3 O18 2.305(5)
Dy3 N5 2.696(6)
Dy3 N6 2.760(6)
O1 C40 1.267(10)
O2 C42 1.261(10)
O3 C51 1.192(12)
O4 C31 1.271(12)
O5 C53_1 1.326(12)
O6 C29 1.169(12)
O7 C62 1.271(10)
O8 C73 1.287(12)
O9 C86 1.215(12)
O10 C84 1.320(13)
O11 C75 1.226(12)
O12 C64 1.274(10)
O13 C117 1.267(9)
O14 C119 1.259(10)
O15 C97 1.287(9)
O16 C106 1.277(10)
O17 C108 1.246(10)
O18 C95 1.260(9)
N1 C2 1.340(8)
N1 C3 1.355(8)
N2 C1 1.334(8)
N2 C24 1.352(9)
N3 C18 1.330(8)
N3 C19 1.375(9)
N4 C16 1.364(9)
N4 C17 1.321(9)
N5 C10 1.322(9)
N5 C11 1.368(9)
N6 C8 1.345(9)
N6 C9 1.329(9)
C1 C2 1.478(9)
C1 C18 1.404(10)
C2 C9 1.413(9)
C3 C4 1.427(10)
C3 C8 1.417(10)
C4 H4 0.9500
C4 C5 1.359(10)
C5 H5 0.9500
C5 C6 1.394(11)
C6 H6 0.9500
C6 C7 1.372(11)
C7 H7 0.9500
C7 C8 1.418(10)
C9 C10 1.472(10)
C10 C17 1.415(9)
C11 C12 1.406(10)
C11 C16 1.396(11)
C12 H12 0.9500
C12 C13 1.348(12)
C13 H13 0.9500
C13 C14 1.395(13)
C14 H14 0.9500
C14 C15 1.353(12)
C15 H15 0.9500
C15 C16 1.424(10)
C17 C18 1.486(9)
C19 C20 1.413(11)
C19 C24 1.417(11)
C20 H20 0.9500
C20 C21 1.340(12)
C21 H21 0.9500
C21 C22 1.404(14)
C22 H22 0.9500
C22 C23 1.357(12)
C23 H23 0.9500
C23 C24 1.411(10)
C25 H25A 0.9800
C25 H25B 0.9800
C25 H25C 0.9800
C25 C28 1.586(18)
C25A H25D 0.9800
C25A H25E 0.9800
C25A H25F 0.9800
C25A C28A 1.568(16)
C26 H26A 0.9800
C26 H26B 0.9800
C26 H26C 0.9800
C26 C28 1.585(18)
C26A H26D 0.9800
C26A H26E 0.9800
C26A H26F 0.9800
C26A C28A 1.543(16)
C27 H27A 0.9800
C27 H27B 0.9800
C27 H27C 0.9800
C27 C28 1.572(18)
C27A H27D 0.9800
C27A H27E 0.9800
C27A H27F 0.9800
C27A C28A 1.549(16)
C28 C29 1.53(3)
C28A C29 1.571(16)
C29 C30 1.529(17)
C30 H30 0.9500
C30 C31 1.422(15)
C31 C32 1.586(16)
C32 C33 1.504(17)
C32 C34 1.544(17)
C32 C35 1.451(18)
C33 H33A 0.9800
C33 H33B 0.9800
C33 H33C 0.9800
C34 H34A 0.9800
C34 H34B 0.9800
C34 H34C 0.9800
C35 H35A 0.9683
C35 H35B 0.9614
C35 H35C 0.9382
C36 H36A 0.9800
C36 H36B 0.9800
C36 H36C 0.9800
C36 C39 1.528(17)
C37 H37A 0.9800
C37 H37B 0.9800
C37 H37C 0.9800
C37 C39 1.546(16)
C38 H38A 0.9800
C38 H38B 0.9800
C38 H38C 0.9800
C38 C39 1.505(17)
C39 C40 1.545(13)
C40 C41 1.413(14)
C41 H41 0.9500
C41 C42 1.398(13)
C42 C43 1.560(13)
C43 C44 1.492(16)
C43 C44A 1.46(4)
C43 C45 1.562(17)
C43 C45A 1.33(5)
C43 C46 1.532(17)
C43 C46A 1.62(3)
C44 H44A 0.9800
C44 H44B 0.9800
C44 H44C 0.9800
C44A H44D 0.9800
C44A H44E 0.9800
C44A H44F 0.9800
C45 H45A 0.9800
C45 H45B 0.9800
C45 H45C 0.9800
C45A H45D 0.9800
C45A H45E 0.9800
C45A H45F 0.9800
C46 H46A 0.9800
C46 H46B 0.9800
C46 H46C 0.9800
C46A H46D 0.9801
C46A H46E 0.9803
C46A H46F 0.9815
C47 H47A 0.9800
C47 H47B 0.9800
C47 H47C 0.9800
C47 C50 1.515(14)
C48 H48A 0.9800
C48 H48B 0.9800
C48 H48C 0.9800
C48 C50 1.467(14)
C49 H49A 0.9800
C49 H49B 0.9800
C49 H49C 0.9800
C49 C50 1.528(14)
C50 C51 1.492(13)
C51 C52 1.457(16)
C52 H52 0.9500
C52 C53_1 1.426(15)
C54 C55 1.47(2)
C54 C56 1.627(18)
C54 C57 1.412(19)
C54 C53_1 1.559(16)
C55 H55A 0.8454
C55 H55B 1.0446
C55 H55C 0.9588
C56 H56A 0.9800
C56 H56B 0.9800
C56 H56C 0.9800
C57 H57A 0.9800
C57 H57B 0.9800
C57 H57C 0.9800
C58 H58A 0.9800
C58 H58B 0.9800
C58 H58C 0.9800
C58 C61 1.465(16)
C59 H59A 0.9800
C59 H59B 0.9800
C59 H59C 0.9800
C59 C61 1.505(17)
C60 H60A 0.9800
C60 H60B 0.9800
C60 H60C 0.9800
C60 C61 1.543(16)
C61 C62 1.537(13)
C62 C63 1.388(13)
C63 H63 0.9500
C63 C64 1.373(13)
C64 C65 1.536(13)
C65 C66 1.543(16)
C65 C67 1.542(14)
C65 C68 1.532(18)
C66 H66A 0.9800
C66 H66B 0.9800
C66 H66C 0.9800
C67 H67A 0.9800
C67 H67B 0.9800
C67 H67C 0.9800
C68 H68A 0.9800
C68 H68B 0.9800
C68 H68C 0.9800
C69 H69A 0.9800
C69 H69B 0.9800
C69 H69C 0.9800
C69 C72 1.486(18)
C70 H70A 0.9800
C70 H70B 0.9800
C70 H70C 0.9800
C70 C72 1.414(19)
C71 H71A 0.9800
C71 H71B 0.9800
C71 H71C 0.9800
C71 C72 1.524(18)
C72 C73 1.552(14)
C73 C74 1.409(15)
C74 H74 0.9500
C74 C75 1.448(15)
C75 C76 1.54(5)
C75 C76A_3 1.64(5)
C76 C77 1.58(4)
C76 C78 1.54(4)
C76 C79 1.52(4)
C77 H77A 0.9800
C77 H77B 0.9800
C77 H77C 0.9800
C77A H77D 0.9800
C77A H77E 0.9800
C77A H77F 0.9800
C77A C76A_3 1.57(6)
C78 H78A 0.9800
C78 H78B 0.9800
C78 H78C 0.9800
C78A H78D 0.9800
C78A H78E 0.9800
C78A H78F 0.9800
C78A C76A_3 1.45(6)
C79 H79A 0.9800
C79 H79B 0.9800
C79 H79C 0.9800
C79A H79D 0.9800
C79A H79E 0.9800
C79A H79F 0.9800
C79A C76A_3 1.53(5)
C80 H80A 0.9800
C80 H80B 0.9800
C80 H80C 0.9800
C80 C83 1.381(19)
C81 H81A 0.9800
C81 H81B 0.9800
C81 H81C 0.9800
C81 C83 1.51(2)
C82 H82A 0.9800
C82 H82B 0.9800
C82 H82C 0.9800
C82 C83 1.537(19)
C83 C84 1.560(17)
C84 C85 1.382(16)
C85 H85 0.9500
C85 C86 1.448(16)
C86 C87 1.529(19)
C86 C87A 1.51(5)
C87 C88 1.51(2)
C87 C89 1.54(2)
C87 C90 1.59(2)
C87A C88A 1.55(2)
C87A C89A 1.55(2)
C87A C90A 1.55(2)
C88 H88A 0.9800
C88 H88B 0.9800
C88 H88C 0.9800
C88A H88D 0.9800
C88A H88E 0.9800
C88A H88F 0.9800
C89 H89A 0.9800
C89 H89B 0.9800
C89 H89C 0.9800
C89A H89D 0.9800
C89A H89E 0.9800
C89A H89F 0.9800
C90 H90A 0.9800
C90 H90B 0.9800
C90 H90C 0.9800
C90A H90D 0.9861
C90A H90E 0.9685
C90A H90F 0.9715
C91 H91A 0.9800
C91 H91B 0.9800
C91 H91C 0.9800
C91 C94 1.525(14)
C92 H92A 0.9800
C92 H92B 0.9800
C92 H92C 0.9800
C92 C94 1.539(13)
C93 H93A 0.9800
C93 H93B 0.9800
C93 H93C 0.9800
C93 C94 1.533(15)
C94 C95 1.542(12)
C95 C96 1.393(11)
C96 H96 0.9500
C96 C97 1.390(11)
C97 C98 1.529(11)
C98 C99 1.504(14)
C98 C100 1.547(14)
C98 C101 1.533(12)
C99 H99A 0.9800
C99 H99B 0.9800
C99 H99C 0.9800
C100 H10A 0.9800
C100 H10B 0.9800
C100 H10C 0.9800
C101 H10D 0.9800
C101 H10E 0.9800
C101 H10F 0.9800
C102 H10G 0.9800
C102 H10H 0.9800
C102 H10I 0.9800
C102 C105 1.527(13)
C103 H10J 0.9800
C103 H10K 0.9800
C103 H10L 0.9800
C103 C105 1.538(13)
C104 H10M 0.9800
C104 H10N 0.9800
C104 H10O 0.9800
C104 C105 1.531(12)
C105 C106 1.546(11)
C106 C107 1.389(12)
C107 H107 0.9500
C107 C108 1.395(13)
C108 C109 1.557(12)
C109 C110 1.523(14)
C109 C111 1.511(15)
C109 C112 1.448(14)
C110 H11A 0.9800
C110 H11B 0.9800
C110 H11C 0.9800
C111 H11D 0.9800
C111 H11E 0.9800
C111 H11F 0.9800
C112 H11G 0.9800
C112 H11H 0.9800
C112 H11I 0.9800
C113 H11J 0.9800
C113 H11K 0.9800
C113 H11L 0.9800
C113 C116 1.512(14)
C114 H11M 0.9800
C114 H11N 0.9800
C114 H11O 0.9800
C114 C116 1.564(13)
C115 H11P 0.9800
C115 H11Q 0.9800
C115 H11R 0.9800
C115 C116 1.503(13)
C116 C117 1.535(12)
C117 C118 1.411(12)
C118 H118 0.9500
C118 C119 1.405(13)
C119 C120 1.545(12)
C120 C121 1.519(15)
C120 C122 1.546(16)
C120 C123 1.507(15)
C121 H12A 0.9800
C121 H12B 0.9800
C121 H12C 0.9800
C122 H12D 0.9800
C122 H12E 0.9800
C122 H12F 0.9800
C123 H12G 0.9800
C123 H12H 0.9800
C123 H12I 0.9800
C138 H138 0.9500
C138 C139 1.3900
C138 C143 1.3900
C139 H139 0.9500
C139 C140 1.3900
C140 H140 0.9500
C140 C141 1.3900
C141 H141 0.9500
C141 C142 1.3900
C142 H142 0.9500
C142 C143 1.3900
C143 C144 1.432(6)
C144 H14A 0.9868
C144 H14B 0.9751
C144 H14C 0.9863
C128 H128 0.9500
C128 C126 1.3900
C128 C129 1.3900
C126 H126 0.9500
C126 C127 1.3900
C127 H127 0.9500
C127 C125 1.3900
C125 H125 0.9500
C125 C124 1.3900
C124 H124 0.9500
C124 C129 1.3900
C129 C130 1.429(7)
C130 H13A 0.9804
C130 H13B 0.9762
C130 H13C 0.9823
C135 H135 0.9500
C135 C136 1.3900
C135 C134 1.3900
C136 C131 1.3900
C136 C137 1.4286
C131 H131 0.9500
C131 C132 1.3900
C132 H132 0.9500
C132 C133 1.3900
C133 H133 0.9500
C133 C134 1.3900
C134 H134 0.9500
C137 H13D 0.9649
C137 H13E 0.9920
C137 H13F 0.9836

loop_
_geom_torsion_atom_site_label_1
_geom_torsion_atom_site_label_2
_geom_torsion_atom_site_label_3
_geom_torsion_atom_site_label_4
_geom_torsion
Dy1 O1 C40 C39 -165.3(6)
Dy1 O1 C40 C41 14.3(15)
Dy1 O2 C42 C41 -23.6(14)
Dy1 O2 C42 C43 156.9(6)
Dy1 O3 C51 C50 169.8(7)
Dy1 O3 C51 C52 -18(2)
Dy1 O4 C31 C30 13.0(17)
Dy1 O4 C31 C32 -167.9(6)
Dy1 O5 C53_1 C52 9.2(19)
Dy1 O5 C53_1 C54 -166.2(8)
Dy1 O6 C29 C28 177.5(10)
Dy1 O6 C29 C28A -176.7(9)
Dy1 O6 C29 C30 -18.1(18)
Dy1 N1 C2 C1 1.7(8)
Dy1 N1 C2 C9 -176.3(5)
Dy1 N1 C3 C4 -1.5(9)
Dy1 N1 C3 C8 180.0(5)
Dy1 N2 C1 C2 -7.5(8)
Dy1 N2 C1 C18 173.4(5)
Dy1 N2 C24 C19 -174.2(5)
Dy1 N2 C24 C23 5.4(10)
Dy2 O7 C62 C61 -160.8(6)
Dy2 O7 C62 C63 20.5(13)
Dy2 O8 C73 C72 172.6(7)
Dy2 O8 C73 C74 -5.2(18)
Dy2 O9 C86 C85 17.5(18)
Dy2 O9 C86 C87 -168.4(8)
Dy2 O9 C86 C87A -177.6(19)
Dy2 O10 C84 C83 163.9(9)
Dy2 O10 C84 C85 -17(2)
Dy2 O11 C75 C74 2(2)
Dy2 O11 C75 C76 174.3(13)
Dy2 O11 C75 C76A_3 177.0(15)
Dy2 O12 C64 C63 -17.9(14)
Dy2 O12 C64 C65 162.4(6)
Dy2 N3 C18 C1 -166.8(5)
Dy2 N3 C18 C17 12.5(8)
Dy2 N3 C19 C20 -12.8(10)
Dy2 N3 C19 C24 166.0(5)
Dy2 N4 C16 C11 -171.7(6)
Dy2 N4 C16 C15 6.6(10)
Dy2 N4 C17 C10 173.1(5)
Dy2 N4 C17 C18 -7.0(8)
Dy3 O13 C117 C116 -166.6(5)
Dy3 O13 C117 C118 14.8(13)
Dy3 O14 C119 C118 -23.0(14)
Dy3 O14 C119 C120 160.1(6)
Dy3 O15 C97 C96 -15.2(12)
Dy3 O15 C97 C98 164.1(6)
Dy3 O16 C106 C105 165.1(6)
Dy3 O16 C106 C107 -14.2(14)
Dy3 O17 C108 C107 9.1(14)
Dy3 O17 C108 C109 -170.5(5)
Dy3 O18 C95 C94 177.2(6)
Dy3 O18 C95 C96 -2.5(13)
Dy3 N5 C10 C9 -27.1(8)
Dy3 N5 C10 C17 156.3(5)
Dy3 N5 C11 C12 28.5(10)
Dy3 N5 C11 C16 -154.8(6)
Dy3 N6 C8 C3 160.7(5)
Dy3 N6 C8 C7 -20.1(9)
Dy3 N6 C9 C2 -157.9(5)
Dy3 N6 C9 C10 22.8(8)
O1 C40 C41 C42 0.1(16)
O2 C42 C43 C44 92.8(11)
O2 C42 C43 C44A 46(2)
O2 C42 C43 C45 -23.1(12)
O2 C42 C43 C45A -100(3)
O2 C42 C43 C46 -138.5(10)
O2 C42 C43 C46A 143.4(14)
O3 C51 C52 C53_1 7(2)
O4 C31 C32 C33 -60.3(13)
O4 C31 C32 C34 -178.5(10)
O4 C31 C32 C35 65.8(14)
O6 C29 C30 C31 10.0(19)
O7 C62 C63 C64 0.2(15)
O8 C73 C74 C75 0(2)
O9 C86 C87 C88 62.1(16)
O9 C86 C87 C89 -56.7(18)
O9 C86 C87 C90 -177.1(14)
O9 C86 C87A C88A -4(3)
O9 C86 C87A C89A 114(2)
O9 C86 C87A C90A -124(2)
O10 C84 C85 C86 1(2)
O11 C75 C76 C77 164.3(17)
O11 C75 C76 C78 46(2)
O11 C75 C76 C79 -75(2)
O11 C75 C76A_3 C77A -144(2)
O11 C75 C76A_3 C78A 97(3)
O11 C75 C76A_3 C79A -32(3)
O12 C64 C65 C66 -179.0(10)
O12 C64 C65 C67 62.0(12)
O12 C64 C65 C68 -56.7(11)
O13 C117 C118 C119 5.7(15)
O14 C119 C120 C121 -162.6(9)
O14 C119 C120 C122 -44.8(11)
O14 C119 C120 C123 71.0(12)
O15 C97 C98 C99 50.9(11)
O15 C97 C98 C100 -70.1(10)
O15 C97 C98 C101 173.4(8)
O16 C106 C107 C108 1.0(15)
O17 C108 C109 C110 -135.9(9)
O17 C108 C109 C111 110.4(10)
O17 C108 C109 C112 -13.0(13)
O18 C95 C96 C97 4.7(14)
N1 C2 C9 N6 -3.0(10)
N1 C2 C9 C10 176.3(6)
N1 C3 C4 C5 -175.6(7)
N1 C3 C8 N6 -5.4(10)
N1 C3 C8 C7 175.3(7)
N2 C1 C2 N1 3.7(9)
N2 C1 C2 C9 -178.2(6)
N2 C1 C18 N3 0.5(11)
N2 C1 C18 C17 -178.8(6)
N3 C19 C20 C21 -179.3(9)
N3 C19 C24 N2 1.1(12)
N3 C19 C24 C23 -178.6(8)
N4 C17 C18 N3 -3.6(10)
N4 C17 C18 C1 175.7(6)
N5 C10 C17 N4 -0.1(11)
N5 C10 C17 C18 -180.0(6)
N5 C11 C12 C13 178.9(9)
N5 C11 C16 N4 -2.2(12)
N5 C11 C16 C15 179.5(8)
N6 C9 C10 N5 2.1(9)
N6 C9 C10 C17 178.7(6)
C1 N2 C24 C19 3.6(11)
C1 N2 C24 C23 -176.7(8)
C1 C2 C9 N6 179.0(6)
C1 C2 C9 C10 -1.7(10)
C2 N1 C3 C4 -175.1(6)
C2 N1 C3 C8 6.3(9)
C2 C1 C18 N3 -178.6(6)
C2 C1 C18 C17 2.1(10)
C2 C9 C10 N5 -177.2(6)
C2 C9 C10 C17 -0.7(10)
C3 N1 C2 C1 175.7(6)
C3 N1 C2 C9 -2.4(9)
C3 C4 C5 C6 -0.7(12)
C4 C3 C8 N6 176.0(7)
C4 C3 C8 C7 -3.3(11)
C4 C5 C6 C7 -1.3(14)
C5 C6 C7 C8 1.0(13)
C6 C7 C8 N6 -177.9(8)
C6 C7 C8 C3 1.3(12)
C8 N6 C9 C2 4.0(10)
C8 N6 C9 C10 -175.4(6)
C8 C3 C4 C5 3.0(11)
C9 N6 C8 C3 0.1(10)
C9 N6 C8 C7 179.4(7)
C9 C10 C17 N4 -176.5(6)
C9 C10 C17 C18 3.6(10)
C10 N5 C11 C12 -170.5(7)
C10 N5 C11 C16 6.2(11)
C10 C17 C18 N3 176.3(6)
C10 C17 C18 C1 -4.4(10)
C11 N5 C10 C9 171.4(6)
C11 N5 C10 C17 -5.2(10)
C11 C12 C13 C14 0.8(16)
C12 C11 C16 N4 174.5(8)
C12 C11 C16 C15 -3.8(13)
C12 C13 C14 C15 -2.0(18)
C13 C14 C15 C16 0.3(17)
C14 C15 C16 N4 -175.7(9)
C14 C15 C16 C11 2.6(14)
C16 N4 C17 C10 4.2(10)
C16 N4 C17 C18 -175.9(6)
C16 C11 C12 C13 2.2(14)
C17 N4 C16 C11 -3.1(11)
C17 N4 C16 C15 175.2(7)
C18 N3 C19 C20 176.3(8)
C18 N3 C19 C24 -4.9(11)
C18 C1 C2 N1 -177.1(6)
C18 C1 C2 C9 0.9(10)
C19 N3 C18 C1 4.2(10)
C19 N3 C18 C17 -176.5(6)
C19 C20 C21 C22 -2.5(18)
C20 C19 C24 N2 179.8(8)
C20 C19 C24 C23 0.1(12)
C20 C21 C22 C23 1.0(19)
C21 C22 C23 C24 1.1(18)
C22 C23 C24 N2 178.8(9)
C22 C23 C24 C19 -1.6(14)
C24 N2 C1 C2 174.6(6)
C24 N2 C1 C18 -4.5(10)
C24 C19 C20 C21 1.9(15)
C25 C28 C29 O6 140.1(17)
C25 C28 C29 C28A 9(11)
C25 C28 C29 C30 -25(2)
C25A C28A C29 O6 102.7(18)
C25A C28A C29 C28 154(12)
C25A C28A C29 C30 -58.0(16)
C26 C28 C29 O6 21(2)
C26 C28 C29 C28A -111(12)
C26 C28 C29 C30 -144.5(16)
C26A C28A C29 O6 -15(2)
C26A C28A C29 C28 37(11)
C26A C28A C29 C30 -175.7(15)
C27 C28 C29 O6 -100.5(19)
C27 C28 C29 C28A 128(12)
C27 C28 C29 C30 94.2(19)
C27A C28A C29 O6 -140.2(17)
C27A C28A C29 C28 -89(12)
C27A C28A C29 C30 59.1(18)
C28 C29 C30 C31 174.6(13)
C28A C29 C30 C31 170.7(12)
C29 C30 C31 O4 -7.6(18)
C29 C30 C31 C32 173.5(10)
C30 C31 C32 C33 118.8(13)
C30 C31 C32 C34 0.6(15)
C30 C31 C32 C35 -115.1(14)
C36 C39 C40 O1 59.4(12)
C36 C39 C40 C41 -120.2(11)
C37 C39 C40 O1 -53.7(13)
C37 C39 C40 C41 126.7(11)
C38 C39 C40 O1 -179.7(11)
C38 C39 C40 C41 0.7(16)
C39 C40 C41 C42 179.6(9)
C40 C41 C42 O2 4.7(16)
C40 C41 C42 C43 -175.8(9)
C41 C42 C43 C44 -86.7(12)
C41 C42 C43 C44A -133(2)
C41 C42 C43 C45 157.4(10)
C41 C42 C43 C45A 80(3)
C41 C42 C43 C46 42.0(14)
C41 C42 C43 C46A -36.1(16)
C47 C50 C51 O3 46.1(17)
C47 C50 C51 C52 -125.6(12)
C48 C50 C51 O3 -71.9(16)
C48 C50 C51 C52 116.4(13)
C49 C50 C51 O3 166.3(13)
C49 C50 C51 C52 -5.4(17)
C50 C51 C52 C53_1 179.5(12)
C51 C52 C53_1 O5 -5(2)
C51 C52 C53_1 C54 170.2(13)
C55 C54 C53_1 O5 78.3(16)
C55 C54 C53_1 C52 -97.3(18)
C56 C54 C53_1 O5 -167.1(11)
C56 C54 C53_1 C52 17.4(18)
C57 C54 C53_1 O5 -51.4(17)
C57 C54 C53_1 C52 133.1(16)
C58 C61 C62 O7 -80.9(12)
C58 C61 C62 C63 97.8(12)
C59 C61 C62 O7 39.8(13)
C59 C61 C62 C63 -141.5(11)
C60 C61 C62 O7 158.4(10)
C60 C61 C62 C63 -22.9(15)
C61 C62 C63 C64 -178.3(9)
C62 C63 C64 O12 -1.8(16)
C62 C63 C64 C65 177.9(9)
C63 C64 C65 C66 1.3(15)
C63 C64 C65 C67 -117.7(11)
C63 C64 C65 C68 123.6(11)
C69 C72 C73 O8 55.2(15)
C69 C72 C73 C74 -127.0(14)
C70 C72 C73 O8 -68.8(15)
C70 C72 C73 C74 109.1(15)
C71 C72 C73 O8 171.3(12)
C71 C72 C73 C74 -10.8(18)
C72 C73 C74 C75 -177.9(12)
C73 C74 C75 O11 2(2)
C73 C74 C75 C76 -170.3(17)
C73 C74 C75 C76A_3 -173.0(18)
C74 C75 C76 C77 -23(3)
C74 C75 C76 C78 -141.1(18)
C74 C75 C76 C79 98(2)
C74 C75 C76A_3 C77A 32(3)
C74 C75 C76A_3 C78A -88(3)
C74 C75 C76A_3 C79A 144(2)
C76 C75 C76A_3 C77A -41(51)
C76 C75 C76A_3 C78A -161(55)
C76 C75 C76A_3 C79A 71(52)
C80 C83 C84 O10 -52.1(17)
C80 C83 C84 C85 129.2(15)
C81 C83 C84 O10 65.2(16)
C81 C83 C84 C85 -113.5(16)
C82 C83 C84 O10 -174.1(13)
C82 C83 C84 C85 7(2)
C83 C84 C85 C86 179.6(12)
C84 C85 C86 O9 0(2)
C84 C85 C86 C87 -174.4(12)
C84 C85 C86 C87A -167.9(19)
C85 C86 C87 C88 -123.7(15)
C85 C86 C87 C89 117.5(14)
C85 C86 C87 C90 -3(2)
C85 C86 C87A C88A 162.4(19)
C85 C86 C87A C89A -80(2)
C85 C86 C87A C90A 42(3)
C87 C86 C87A C88A -47(8)
C87 C86 C87A C89A 71(8)
C87 C86 C87A C90A -167(10)
C87A C86 C87 C88 -156(9)
C87A C86 C87 C89 86(9)
C87A C86 C87 C90 -35(8)
C91 C94 C95 O18 60.6(11)
C91 C94 C95 C96 -119.7(10)
C92 C94 C95 O18 -177.4(8)
C92 C94 C95 C96 2.3(13)
C93 C94 C95 O18 -56.6(11)
C93 C94 C95 C96 123.1(10)
C94 C95 C96 C97 -175.0(8)
C95 C96 C97 O15 3.6(14)
C95 C96 C97 C98 -175.6(8)
C96 C97 C98 C99 -129.8(10)
C96 C97 C98 C100 109.1(10)
C96 C97 C98 C101 -7.4(13)
C102 C105 C106 O16 -60.0(10)
C102 C105 C106 C107 119.4(10)
C103 C105 C106 O16 57.5(10)
C103 C105 C106 C107 -123.2(10)
C104 C105 C106 O16 178.1(8)
C104 C105 C106 C107 -2.5(13)
C105 C106 C107 C108 -178.3(9)
C106 C107 C108 O17 1.2(15)
C106 C107 C108 C109 -179.2(9)
C107 C108 C109 C110 44.5(12)
C107 C108 C109 C111 -69.2(12)
C107 C108 C109 C112 167.4(10)
C113 C116 C117 O13 43.2(11)
C113 C116 C117 C118 -138.1(9)
C114 C116 C117 O13 -72.5(10)
C114 C116 C117 C118 106.1(10)
C115 C116 C117 O13 165.8(9)
C115 C116 C117 C118 -15.6(13)
C116 C117 C118 C119 -172.8(9)
C117 C118 C119 O14 -2.2(15)
C117 C118 C119 C120 174.5(9)
C118 C119 C120 C121 20.4(14)
C118 C119 C120 C122 138.2(10)
C118 C119 C120 C123 -106.0(11)
C138 C139 C140 C141 0.0
C139 C138 C143 C142 0.0
C139 C138 C143 C144 -166.2(16)
C139 C140 C141 C142 0.0
C140 C141 C142 C143 0.0
C141 C142 C143 C138 0.0
C141 C142 C143 C144 166.3(16)
C143 C138 C139 C140 0.0
C128 C126 C127 C125 0.0
C126 C128 C129 C124 0.0
C126 C128 C129 C130 -166.3(16)
C126 C127 C125 C124 0.0
C127 C125 C124 C129 0.0
C125 C124 C129 C128 0.0
C125 C124 C129 C130 166.8(16)
C129 C128 C126 C127 0.0
C135 C136 C131 C132 0.0
C136 C135 C134 C133 0.0
C136 C131 C132 C133 0.0
C131 C132 C133 C134 0.0
C132 C133 C134 C135 0.0
C134 C135 C136 C131 0.0
C134 C135 C136 C137 180.0
C137 C136 C131 C132 180.0
C76A_3 C75 C76 C77 85(52)
C76A_3 C75 C76 C78 -33(51)
C76A_3 C75 C76 C79 -154(54)
